data_4127257
loop_
_publ_author_name
'Baek, Yunjung'
'Betley, Theodore A.'

_publ_section_title
;
 Catalytic C-H Amination Mediated by Dipyrrin Cobalt Imidos.
;
_journal_issue 19
_journal_name_full 'Journal of the American Chemical Society'
_journal_page_first 7797
_journal_page_last 7806
_journal_paper_doi 10.1021/jacs.9b01262
_journal_volume 141
_journal_year 2019
_chemical_formula_sum 'C166 H144 Co2 N6'
_chemical_formula_weight 2340.72
_space_group_crystal_system triclinic
_space_group_IT_number 2
_space_group_name_Hall '-P 1'
_space_group_name_H-M_alt 'P -1'
_symmetry_space_group_name_Hall '-P 1'
_symmetry_space_group_name_H-M 'P -1'
_atom_sites_solution_hydrogens geom
_audit_creation_method SHELXL-2014/7
_cell_angle_alpha 74.791(2)
_cell_angle_beta 73.522(2)
_cell_angle_gamma 85.350(2)
_cell_formula_units_Z 2
_cell_length_a 16.0680(10)
_cell_length_b 16.5966(10)
_cell_length_c 24.9849(15)
_cell_measurement_reflns_used 9764
_cell_measurement_temperature 100(2)
_cell_measurement_theta_max 25.007
_cell_measurement_theta_min 2.3025
_cell_volume 6165.2(7)
_computing_cell_refinement 'SAINT 8.35A (Bruker-AXS, 2015)'
_computing_data_collection 'APEX3 v2016.1.0 (Bruker-AXS, 2016)'
_computing_data_reduction 'SAINT 8.35A (Bruker-AXS, 2015)'
_computing_molecular_graphics 'Bruker SHELXTL (Sheldrick, 2015)'
_computing_publication_material 'Bruker SHELXTL (Sheldrick, 2015)'
_computing_structure_refinement 'SHELXL-2014/7 (Sheldrick, 2014)'
_computing_structure_solution 'SHELXL-2014 (Sheldrick, 2015)'
_diffrn_ambient_temperature 100(2)
_diffrn_measured_fraction_theta_full 0.995
_diffrn_measured_fraction_theta_max 0.995
_diffrn_measurement_device_type
;
Bruker D8 goniometer with CCD area detector
;
_diffrn_measurement_method 'omega and phi scans'
_diffrn_radiation_type MoK\a
_diffrn_radiation_wavelength 0.71073
_diffrn_reflns_av_R_equivalents 0.1770
_diffrn_reflns_av_unetI/netI 0.2215
_diffrn_reflns_Laue_measured_fraction_full 0.995
_diffrn_reflns_Laue_measured_fraction_max 0.995
_diffrn_reflns_limit_h_max 19
_diffrn_reflns_limit_h_min -17
_diffrn_reflns_limit_k_max 19
_diffrn_reflns_limit_k_min -19
_diffrn_reflns_limit_l_max 29
_diffrn_reflns_limit_l_min -29
_diffrn_reflns_number 83893
_diffrn_reflns_point_group_measured_fraction_full 0.995
_diffrn_reflns_point_group_measured_fraction_max 0.995
_diffrn_reflns_theta_full 25.076
_diffrn_reflns_theta_max 25.076
_diffrn_reflns_theta_min 2.412
_diffrn_source 'fine-focus sealed tube'
_exptl_absorpt_coefficient_mu 0.329
_exptl_absorpt_correction_T_max 0.7452
_exptl_absorpt_correction_T_min 0.6695
_exptl_absorpt_correction_type multi-scan
_exptl_crystal_colour purple
_exptl_crystal_density_diffrn 1.261
_exptl_crystal_description plate
_exptl_crystal_F_000 2472
_exptl_crystal_size_max 0.150
_exptl_crystal_size_mid 0.060
_exptl_crystal_size_min 0.040
_refine_diff_density_max 1.076
_refine_diff_density_min -0.841
_refine_diff_density_rms 0.087
_refine_ls_extinction_method none
_refine_ls_goodness_of_fit_ref 1.010
_refine_ls_hydrogen_treatment constr
_refine_ls_matrix_type full
_refine_ls_number_parameters 1501
_refine_ls_number_reflns 21790
_refine_ls_number_restraints 0
_refine_ls_restrained_S_all 1.010
_refine_ls_R_factor_all 0.2475
_refine_ls_R_factor_gt 0.1113
_refine_ls_shift/su_max 0.001
_refine_ls_shift/su_mean 0.000
_refine_ls_structure_factor_coef Fsqd
_refine_ls_weighting_details 'w=1/[\s^2^(Fo^2^)+(0.0403P)^2^+32.2226P] where P=(Fo^2^+2Fc^2^)/3'
_refine_ls_weighting_scheme calc
_refine_ls_wR_factor_gt 0.1773
_refine_ls_wR_factor_ref 0.2265
_reflns_Friedel_coverage 0.000
_reflns_number_gt 9542
_reflns_number_total 21790
_reflns_threshold_expression 'I > 2\s(I)'
_cod_data_source_file ja9b01262_si_002.cif
_cod_data_source_block LCoNAd
_cod_depositor_comments 'Adding full bibliography for 4127253--4127260.cif.'
_cod_database_code 4127257
_shelx_shelxl_version_number 2014/7
_shelx_space_group_comment
;
The symmetry employed for this shelxl refinement is uniquely defined
by the following loop, which should always be used as a source of
symmetry information in preference to the above space-group names.
They are only intended as comments.
;
_shelx_estimated_absorpt_t_min 0.952
_shelx_estimated_absorpt_t_max 0.987

loop_
_space_group_symop_operation_xyz
'x, y, z'
'-x, -y, -z'

loop_
_atom_site_label
_atom_site_type_symbol
_atom_site_fract_x
_atom_site_fract_y
_atom_site_fract_z
_atom_site_U_iso_or_equiv
_atom_site_adp_type
_atom_site_occupancy
_atom_site_site_symmetry_order
_atom_site_calc_flag
_atom_site_refinement_flags_posn
_atom_site_refinement_flags_adp
_atom_site_refinement_flags_occupancy
_atom_site_disorder_assembly
_atom_site_disorder_group
Co01 Co 0.52348(6) 1.01101(6) 0.26581(4) 0.0222(3) Uani 1 1 d . . . . .
Co02 Co -0.02623(6) 0.46029(6) 0.23634(4) 0.0229(3) Uani 1 1 d . . . . .
N003 N -0.0683(4) 0.5442(3) 0.2782(2) 0.0189(14) Uani 1 1 d . . . . .
N004 N 0.4101(3) 1.0105(3) 0.2534(2) 0.0162(13) Uani 1 1 d . . . . .
N005 N 0.0873(4) 0.4617(3) 0.2476(2) 0.0151(13) Uani 1 1 d . . . . .
N006 N 0.5660(4) 0.9277(3) 0.2235(2) 0.0192(14) Uani 1 1 d . . . . .
C007 C -0.0240(4) 0.5818(4) 0.3059(3) 0.0161(11) Uani 1 1 d . . . . .
C008 C 0.1562(4) 0.4163(4) 0.2270(3) 0.0151(16) Uani 1 1 d . . . . .
C009 C 0.1183(4) 0.5177(4) 0.2701(3) 0.0148(16) Uani 1 1 d . . . . .
N00A N -0.0659(4) 0.4085(3) 0.2019(3) 0.0256(16) Uani 1 1 d . . . . .
C00B C 0.1480(4) 0.3394(4) 0.2098(3) 0.0172(17) Uani 1 1 d . . . . .
C00C C 0.3796(4) 0.9548(4) 0.2301(3) 0.0178(12) Uani 1 1 d . . . . .
C00D C 0.2328(4) 0.4445(4) 0.2327(3) 0.0172(16) Uani 1 1 d . . . . .
H00D H 0.2900 0.4241 0.2197 0.021 Uiso 1 1 calc R U . . .
C00E C 0.1926(4) 0.3287(4) 0.1545(3) 0.0196(17) Uani 1 1 d . . . . .
C00F C 0.1414(4) 0.1866(4) 0.1806(3) 0.0182(12) Uani 1 1 d . . . . .
C00G C 0.0656(4) 0.5711(4) 0.2992(3) 0.0140(16) Uani 1 1 d . . . . .
C00H C -0.1501(5) 0.5739(4) 0.2915(3) 0.0190(17) Uani 1 1 d . . . . .
C00I C 0.1008(4) 0.2718(4) 0.2501(3) 0.0170(17) Uani 1 1 d . . . . .
C00J C 0.1882(4) 0.2532(4) 0.1415(3) 0.0182(12) Uani 1 1 d . . . . .
H00J H 0.2188 0.2472 0.1042 0.022 Uiso 1 1 calc R U . . .
C00K C 0.3530(4) 1.2856(4) 0.3216(3) 0.0163(16) Uani 1 1 d . . . . .
C00L C 0.3481(4) 1.1321(4) 0.2920(3) 0.0148(16) Uani 1 1 d . . . . .
C00M C 0.3962(4) 1.2748(4) 0.2668(3) 0.0187(17) Uani 1 1 d . . . . .
H00M H 0.4282 1.3201 0.2387 0.022 Uiso 1 1 calc R U . . .
C00N C 0.3408(4) 1.0551(4) 0.2748(3) 0.0162(16) Uani 1 1 d . . . . .
N00O N 0.5590(4) 1.0598(4) 0.3027(3) 0.0301(16) Uani 1 1 d . . . . .
C00P C -0.0811(4) 0.6328(4) 0.3363(3) 0.0161(11) Uani 1 1 d . . . . .
H00P H -0.0671 0.6652 0.3588 0.019 Uiso 1 1 calc R U . . .
C00Q C 0.3940(4) 1.2003(4) 0.2518(3) 0.0168(17) Uani 1 1 d . . . . .
C00R C 0.6485(4) 0.8992(4) 0.2100(3) 0.0170(17) Uani 1 1 d . . . . .
C00S C 0.8360(4) 0.9337(4) 0.2935(3) 0.0194(17) Uani 1 1 d . . . . .
C00T C -0.2674(4) 0.5978(4) 0.1778(3) 0.0193(17) Uani 1 1 d . . . . .
H00T H -0.2622 0.6307 0.1397 0.023 Uiso 1 1 calc R U . . .
C00U C 0.7686(5) 0.8774(4) 0.3214(3) 0.0225(18) Uani 1 1 d . . . . .
H00U H 0.7649 0.8446 0.3594 0.027 Uiso 1 1 calc R U . . .
C00V C 0.3978(5) 1.1772(4) 0.1556(3) 0.0219(18) Uani 1 1 d . . . . .
H00V H 0.3398 1.1576 0.1714 0.026 Uiso 1 1 calc R U . . .
C00W C -0.2060(4) 0.6048(4) 0.2054(3) 0.0188(17) Uani 1 1 d . . . . .
C00X C 0.0551(5) 0.2750(4) 0.3112(3) 0.0197(17) Uani 1 1 d . . . . .
C00Y C 0.7131(4) 0.9148(4) 0.2380(3) 0.0186(17) Uani 1 1 d . . . . .
C00Z C 0.6328(4) 0.8080(4) 0.3261(3) 0.0163(17) Uani 1 1 d . . . . .
C010 C 0.2642(4) 1.0278(4) 0.2682(3) 0.0201(17) Uani 1 1 d . . . . .
H010 H 0.2069 1.0479 0.2812 0.024 Uiso 1 1 calc R U . . .
C011 C 0.4393(4) 1.1992(4) 0.1912(3) 0.0170(17) Uani 1 1 d . . . . .
C012 C -0.1259(5) 0.7368(4) 0.1879(3) 0.0235(18) Uani 1 1 d . . . . .
H012 H -0.1707 0.7518 0.2178 0.028 Uiso 1 1 calc R U . . .
C013 C 0.0977(4) 0.1976(4) 0.2356(3) 0.0197(17) Uani 1 1 d . . . . .
H013 H 0.0650 0.1526 0.2636 0.024 Uiso 1 1 calc R U . . .
C014 C -0.3453(4) 0.4975(4) 0.2613(3) 0.0170(16) Uani 1 1 d . . . . .
H014 H -0.3925 0.4600 0.2797 0.020 Uiso 1 1 calc R U . . .
C015 C 0.3071(4) 1.2169(4) 0.3609(3) 0.0189(17) Uani 1 1 d . . . . .
H015 H 0.2773 1.2221 0.3986 0.023 Uiso 1 1 calc R U . . .
C016 C 0.4331(4) 0.9028(4) 0.1998(3) 0.0183(17) Uani 1 1 d . . . . .
C017 C -0.1305(5) 0.6621(4) 0.1745(3) 0.0233(18) Uani 1 1 d . . . . .
C018 C 0.7064(5) 0.8684(4) 0.2943(3) 0.0203(17) Uani 1 1 d . . . . .
C019 C 0.3943(4) 0.8540(4) 0.1710(3) 0.0204(18) Uani 1 1 d . . . . .
C01A C 0.1051(4) 0.6213(4) 0.3277(3) 0.0174(17) Uani 1 1 d . . . . .
C01B C 0.2889(4) 0.9669(4) 0.2394(3) 0.0178(12) Uani 1 1 d . . . . .
H01B H 0.2518 0.9376 0.2275 0.021 Uiso 1 1 calc R U . . .
C01C C 0.2546(4) 1.0719(4) 0.3944(3) 0.0179(17) Uani 1 1 d . . . . .
C01D C 0.3030(4) 1.1412(4) 0.3476(3) 0.0157(16) Uani 1 1 d . . . . .
C01E C 0.0982(5) 0.2974(4) 0.3459(3) 0.0215(18) Uani 1 1 d . . . . .
H01E H 0.1571 0.3143 0.3305 0.026 Uiso 1 1 calc R U . . .
C01F C -0.1612(4) 0.6275(4) 0.3280(3) 0.0187(17) Uani 1 1 d . . . . .
H01F H -0.2134 0.6545 0.3437 0.022 Uiso 1 1 calc R U . . .
C01H C 0.5206(4) 0.8919(4) 0.1949(3) 0.0158(16) Uani 1 1 d . . . . .
C01I C -0.3019(4) 0.4587(4) 0.3533(3) 0.0176(17) Uani 1 1 d . . . . .
C01J C 0.2401(5) 0.3990(4) 0.1084(3) 0.0231(18) Uani 1 1 d . . . . .
C01K C 0.2479(6) 0.9324(5) 0.4553(3) 0.032(2) Uani 1 1 d . . . . .
H01K H 0.2737 0.8790 0.4652 0.039 Uiso 1 1 calc R U . . .
C01L C 0.5252(5) 1.2270(4) 0.1667(3) 0.0254(19) Uani 1 1 d . . . . .
H01L H 0.5556 1.2427 0.1899 0.030 Uiso 1 1 calc R U . . .
C01M C -0.2345(5) 0.4208(4) 0.3761(3) 0.0216(18) Uani 1 1 d . . . . .
H01M H -0.1770 0.4221 0.3517 0.026 Uiso 1 1 calc R U . . .
C01N C 0.5803(5) 1.0978(4) 0.3428(3) 0.0211(17) Uani 1 1 d . . . . .
C01O C 0.4378(5) 1.1827(4) 0.0980(3) 0.0260(19) Uani 1 1 d . . . . .
H01O H 0.4077 1.1676 0.0745 0.031 Uiso 1 1 calc R U . . .
C01P C -0.2155(4) 0.5585(4) 0.2630(3) 0.0191(17) Uani 1 1 d . . . . .
C01Q C 0.6277(5) 0.7364(4) 0.3087(3) 0.0240(18) Uani 1 1 d . . . . .
H01Q H 0.6717 0.7245 0.2772 0.029 Uiso 1 1 calc R U . . .
C01R C -0.0727(5) 0.2502(4) 0.3915(3) 0.0263(19) Uani 1 1 d . . . . .
H01R H -0.1319 0.2344 0.4069 0.032 Uiso 1 1 calc R U . . .
C01S C -0.4008(4) 0.5367(4) 0.1735(3) 0.0183(17) Uani 1 1 d . . . . .
C01T C 1.0254(5) 0.9589(5) 0.3789(3) 0.0269(19) Uani 1 1 d . . . . .
H01T H 1.0680 0.9643 0.3974 0.032 Uiso 1 1 calc R U . . .
C01U C -0.0316(4) 0.2527(4) 0.3347(3) 0.0195(17) Uani 1 1 d . . . . .
H01U H -0.0630 0.2391 0.3113 0.023 Uiso 1 1 calc R U . . .
C01V C 0.2091(4) 0.5065(4) 0.2606(3) 0.0212(18) Uani 1 1 d . . . . .
H01V H 0.2466 0.5367 0.2717 0.025 Uiso 1 1 calc R U . . .
C01W C 0.6598(5) 0.8469(4) 0.1723(3) 0.0259(19) Uani 1 1 d . . . . .
H01W H 0.7119 0.8201 0.1563 0.031 Uiso 1 1 calc R U . . .
C01X C 0.7833(4) 0.9700(4) 0.2076(3) 0.0213(17) Uani 1 1 d . . . . .
C01Y C 0.1366(4) 0.7016(4) 0.2954(3) 0.0231(18) Uani 1 1 d . . . . .
C01Z C -0.2863(4) 0.5049(4) 0.2916(3) 0.0163(16) Uani 1 1 d . . . . .
C020 C -0.3365(4) 0.5436(4) 0.2050(3) 0.0193(17) Uani 1 1 d . . . . .
C021 C 0.7968(5) 1.0149(4) 0.1460(3) 0.0200(17) Uani 1 1 d . . . . .
C022 C 0.9023(4) 0.9437(4) 0.3234(3) 0.0215(18) Uani 1 1 d . . . . .
C023 C 0.1997(5) 0.4760(4) 0.0934(3) 0.0268(13) Uani 1 1 d . . . . .
H023 H 0.1425 0.4857 0.1150 0.032 Uiso 1 1 calc R U . . .
C024 C 0.9125(5) 1.0185(4) 0.3348(3) 0.0249(19) Uani 1 1 d . . . . .
H024 H 0.8774 1.0653 0.3238 0.030 Uiso 1 1 calc R U . . .
C025 C 0.4163(5) 1.5021(4) 0.3152(3) 0.0265(13) Uani 1 1 d . . . . .
H025 H 0.4592 1.5419 0.2911 0.032 Uiso 1 1 calc R U . . .
C026 C 0.2920(5) 0.9932(4) 0.4086(3) 0.0243(18) Uani 1 1 d . . . . .
H026 H 0.3479 0.9813 0.3861 0.029 Uiso 1 1 calc R U . . .
C027 C 0.5801(5) 0.8426(4) 0.1635(3) 0.0227(18) Uani 1 1 d . . . . .
H027 H 0.5670 0.8113 0.1400 0.027 Uiso 1 1 calc R U . . .
C028 C 0.9743(5) 1.0255(4) 0.3626(3) 0.0267(19) Uani 1 1 d . . . . .
H028 H 0.9812 1.0773 0.3703 0.032 Uiso 1 1 calc R U . . .
C029 C -0.0296(5) 0.2702(4) 0.4259(3) 0.0285(19) Uani 1 1 d . . . . .
H029 H -0.0580 0.2669 0.4654 0.034 Uiso 1 1 calc R U . . .
C02A C 0.9534(5) 0.8764(4) 0.3406(3) 0.0242(18) Uani 1 1 d . . . . .
H02A H 0.9462 0.8243 0.3334 0.029 Uiso 1 1 calc R U . . .
C02B C -0.3853(4) 0.4549(4) 0.3909(3) 0.0249(19) Uani 1 1 d . . . . .
H02B H -0.4322 0.4803 0.3762 0.030 Uiso 1 1 calc R U . . .
C02C C 0.1720(5) 1.0869(4) 0.4267(3) 0.0269(19) Uani 1 1 d . . . . .
H02C H 0.1453 1.1398 0.4166 0.032 Uiso 1 1 calc R U . . .
C02D C 0.1492(5) 0.6392(4) 0.4077(3) 0.0214(18) Uani 1 1 d . . . . .
H02D H 0.1525 0.6183 0.4462 0.026 Uiso 1 1 calc R U . . .
C02E C 0.5687(5) 0.8240(4) 0.3723(3) 0.030(2) Uani 1 1 d . . . . .
H02E H 0.5719 0.8724 0.3851 0.037 Uiso 1 1 calc R U . . .
C02F C 0.5221(5) 1.2105(4) 0.0752(3) 0.032(2) Uani 1 1 d . . . . .
H02F H 0.5503 1.2149 0.0356 0.038 Uiso 1 1 calc R U . . .
C02G C 0.8426(4) 0.9793(4) 0.2373(3) 0.0210(18) Uani 1 1 d . . . . .
H02G H 0.8886 1.0180 0.2184 0.025 Uiso 1 1 calc R U . . .
C02H C 0.3547(4) 1.3657(4) 0.3371(3) 0.0188(17) Uani 1 1 d . . . . .
C02J C 0.1840(5) 0.7165(5) 0.3766(4) 0.0275(19) Uani 1 1 d . . . . .
C02K C 0.0561(5) 0.2953(4) 0.4029(3) 0.0245(18) Uani 1 1 d . . . . .
H02K H 0.0861 0.3112 0.4263 0.029 Uiso 1 1 calc R U . . .
C02L C 0.5603(5) 0.6829(4) 0.3363(3) 0.0254(18) Uani 1 1 d . . . . .
H02L H 0.5577 0.6339 0.3240 0.031 Uiso 1 1 calc R U . . .
C02M C 0.4154(5) 1.4256(4) 0.3034(3) 0.0277(19) Uani 1 1 d . . . . .
H02M H 0.4578 1.4138 0.2711 0.033 Uiso 1 1 calc R U . . .
C02N C 0.3727(5) 0.7701(4) 0.1976(3) 0.0227(18) Uani 1 1 d . . . . .
C02O C 0.3359(5) 0.7263(4) 0.1693(4) 0.030(2) Uani 1 1 d . . . . .
H02O H 0.3201 0.6697 0.1874 0.036 Uiso 1 1 calc R U . . .
C02P C 0.1765(5) 0.7467(4) 0.3211(4) 0.032(2) Uani 1 1 d . . . . .
H02P H 0.1994 0.8002 0.2997 0.038 Uiso 1 1 calc R U . . .
C02Q C -0.4244(5) 0.4607(4) 0.1689(3) 0.0253(19) Uani 1 1 d . . . . .
H02Q H -0.3990 0.4106 0.1863 0.030 Uiso 1 1 calc R U . . .
C02R C 0.8255(6) 1.0953(4) 0.0296(3) 0.033(2) Uani 1 1 d . . . . .
H02R H 0.8348 1.1217 -0.0102 0.040 Uiso 1 1 calc R U . . .
C02S C 0.2948(5) 1.4620(4) 0.3960(3) 0.0265(13) Uani 1 1 d . . . . .
H02S H 0.2529 1.4740 0.4284 0.032 Uiso 1 1 calc R U . . .
C02T C -0.2508(5) 0.3814(4) 0.4343(3) 0.0261(19) Uani 1 1 d . . . . .
H02T H -0.2045 0.3556 0.4494 0.031 Uiso 1 1 calc R U . . .
C02U C 0.1097(5) 0.5914(4) 0.3842(3) 0.0225(18) Uani 1 1 d . . . . .
C02V C 0.3246(5) 0.3879(4) 0.0767(3) 0.0241(18) Uani 1 1 d . . . . .
H02V H 0.3540 0.3366 0.0871 0.029 Uiso 1 1 calc R U . . .
C02W C -0.0633(5) 0.6390(5) 0.1321(3) 0.033(2) Uani 1 1 d . . . . .
H02W H -0.0655 0.5872 0.1230 0.040 Uiso 1 1 calc R U . . .
C02X C 0.2937(5) 1.3854(4) 0.3841(3) 0.0263(19) Uani 1 1 d . . . . .
H02X H 0.2508 1.3457 0.4083 0.032 Uiso 1 1 calc R U . . .
C02Y C 0.2425(5) 0.5380(4) 0.0472(3) 0.0268(13) Uani 1 1 d . . . . .
H02Y H 0.2147 0.5903 0.0375 0.032 Uiso 1 1 calc R U . . .
C02Z C -0.4844(5) 0.4568(5) 0.1394(3) 0.0275(19) Uani 1 1 d . . . . .
H02Z H -0.4994 0.4044 0.1361 0.033 Uiso 1 1 calc R U . . .
C030 C 0.8944(6) 1.0595(5) 0.0508(4) 0.038(2) Uani 1 1 d . . . . .
H030 H 0.9515 1.0628 0.0257 0.046 Uiso 1 1 calc R U . . .
C031 C 0.8800(5) 1.0188(4) 0.1089(3) 0.0266(19) Uani 1 1 d . . . . .
H031 H 0.9272 0.9935 0.1233 0.032 Uiso 1 1 calc R U . . .
C032 C 0.5031(5) 1.0876(5) 0.3966(3) 0.0310(16) Uani 1 1 d . . . . .
H03K H 0.4919 1.0275 0.4151 0.037 Uiso 1 1 calc R U . . .
H03L H 0.4505 1.1131 0.3857 0.037 Uiso 1 1 calc R U . . .
C033 C -0.0566(5) 0.7903(4) 0.1581(3) 0.031(2) Uani 1 1 d . . . . .
H033 H -0.0543 0.8423 0.1668 0.037 Uiso 1 1 calc R U . . .
C034 C 0.3258(6) 0.5247(5) 0.0151(3) 0.035(2) Uani 1 1 d . . . . .
H034 H 0.3543 0.5671 -0.0173 0.042 Uiso 1 1 calc R U . . .
C035 C 0.7441(5) 1.0923(4) 0.0666(3) 0.0293(19) Uani 1 1 d . . . . .
H035 H 0.6969 1.1173 0.0522 0.035 Uiso 1 1 calc R U . . .
C036 C -0.4381(5) 0.6083(5) 0.1467(3) 0.032(2) Uani 1 1 d . . . . .
H036 H -0.4215 0.6612 0.1481 0.039 Uiso 1 1 calc R U . . .
C037 C 0.3466(5) 0.8432(5) 0.0906(4) 0.037(2) Uani 1 1 d . . . . .
H037 H 0.3387 0.8683 0.0535 0.044 Uiso 1 1 calc R U . . .
C039 C -0.3337(5) 0.3793(4) 0.4702(3) 0.0293(19) Uani 1 1 d . . . . .
H039 H -0.3440 0.3530 0.5101 0.035 Uiso 1 1 calc R U . . .
C03A C 1.0146(5) 0.8837(5) 0.3680(3) 0.033(2) Uani 1 1 d . . . . .
H03M H 1.0494 0.8368 0.3795 0.040 Uiso 1 1 calc R U . . .
C03B C 0.1241(5) 0.7377(4) 0.2365(3) 0.033(2) Uani 1 1 d . . . . .
H03A H 0.1381 0.6952 0.2144 0.050 Uiso 1 1 calc R U . . .
H03B H 0.1624 0.7857 0.2165 0.050 Uiso 1 1 calc R U . . .
H03C H 0.0636 0.7557 0.2401 0.050 Uiso 1 1 calc R U . . .
C03C C 0.3665(5) 0.4501(5) 0.0304(3) 0.033(2) Uani 1 1 d . . . . .
H03D H 0.4241 0.4411 0.0091 0.040 Uiso 1 1 calc R U . . .
C03D C 0.5659(5) 1.2320(5) 0.1097(3) 0.033(2) Uani 1 1 d . . . . .
H03N H 0.6244 1.2502 0.0939 0.040 Uiso 1 1 calc R U . . .
C03E C 0.6608(5) 1.0584(5) 0.3599(3) 0.0330(17) Uani 1 1 d . . . . .
H03O H 0.7107 1.0640 0.3251 0.040 Uiso 1 1 calc R U . . .
H03P H 0.6509 0.9982 0.3784 0.040 Uiso 1 1 calc R U . . .
C03F C 0.7820(7) 0.7172(5) 0.0223(3) 0.043(2) Uani 1 1 d . . . . .
C03G C 0.3216(5) 0.7619(5) 0.1164(4) 0.029(2) Uani 1 1 d . . . . .
C03H C 0.4955(5) 0.6994(5) 0.3820(3) 0.033(2) Uani 1 1 d . . . . .
H03R H 0.4481 0.6621 0.4010 0.039 Uiso 1 1 calc R U . . .
C03I C 0.6812(5) 1.1018(5) 0.4019(4) 0.0392(17) Uani 1 1 d . . . . .
H03U H 0.7343 1.0761 0.4130 0.047 Uiso 1 1 calc R U . . .
C03J C 0.1657(6) 0.9496(5) 0.4877(3) 0.038(2) Uani 1 1 d . . . . .
H03V H 0.1355 0.9080 0.5200 0.046 Uiso 1 1 calc R U . . .
C03M C 0.3559(5) 1.5214(4) 0.3616(3) 0.0261(19) Uani 1 1 d . . . . .
H03W H 0.3561 1.5742 0.3696 0.031 Uiso 1 1 calc R U . . .
C03N C 0.7297(5) 1.0536(4) 0.1239(3) 0.029(2) Uani 1 1 d . . . . .
H03X H 0.6728 1.0533 0.1489 0.035 Uiso 1 1 calc R U . . .
C03O C 0.0723(5) 0.5071(4) 0.4192(3) 0.035(2) Uani 1 1 d . . . . .
H03E H 0.0104 0.5066 0.4215 0.052 Uiso 1 1 calc R U . . .
H03F H 0.0796 0.4962 0.4581 0.052 Uiso 1 1 calc R U . . .
H03G H 0.1026 0.4637 0.4006 0.052 Uiso 1 1 calc R U . . .
C03P C 0.6045(5) 1.0906(5) 0.4551(4) 0.0408(19) Uani 1 1 d . . . . .
H03Y H 0.6171 1.1169 0.4832 0.049 Uiso 1 1 calc R U . . .
H H 0.5945 1.0303 0.4735 0.049 Uiso 1 1 calc R U . . .
C03Q C -0.5219(5) 0.5284(5) 0.1149(3) 0.034(2) Uani 1 1 d . . . . .
H03Q H -0.5642 0.5255 0.0955 0.041 Uiso 1 1 calc R U . . .
C03R C 0.5963(6) 1.1903(5) 0.3150(4) 0.0417(18) Uani 1 1 d . . . . .
H03Z H 0.5444 1.2161 0.3033 0.050 Uiso 1 1 calc R U . . .
HA H 0.6458 1.1974 0.2800 0.050 Uiso 1 1 calc R U . . .
C03S C -0.4988(5) 0.6044(5) 0.1180(4) 0.038(2) Uani 1 1 d . . . . .
H03S H -0.5246 0.6542 0.1005 0.046 Uiso 1 1 calc R U . . .
C03T C -0.4014(5) 0.4150(4) 0.4488(3) 0.0291(19) Uani 1 1 d . . . . .
H03T H -0.4588 0.4124 0.4735 0.035 Uiso 1 1 calc R U . . .
C03U C 0.2283(5) 0.7677(5) 0.4019(4) 0.043(2) Uani 1 1 d . . . . .
H03H H 0.2166 0.7436 0.4436 0.065 Uiso 1 1 calc R U . . .
H03I H 0.2061 0.8251 0.3948 0.065 Uiso 1 1 calc R U . . .
H03J H 0.2910 0.7676 0.3840 0.065 Uiso 1 1 calc R U . . .
C03V C -0.3147(7) 0.7535(6) 0.4799(4) 0.0535(19) Uani 1 1 d . . . . .
H4AA H -0.3748 0.7657 0.4846 0.064 Uiso 1 1 calc R U . . .
C03W C 0.1281(5) 1.0264(5) 0.4732(3) 0.034(2) Uani 1 1 d . . . . .
H03 H 0.0718 1.0379 0.4952 0.041 Uiso 1 1 calc R U . . .
C03X C 0.3826(5) 0.8897(4) 0.1164(3) 0.030(2) Uani 1 1 d . . . . .
C03Y C -0.1941(6) 0.6593(5) 0.4651(3) 0.040(2) Uani 1 1 d . . . . .
H6AA H -0.1710 0.6065 0.4597 0.048 Uiso 1 1 calc R U . . .
C03Z C 0.4999(5) 0.7697(5) 0.3999(3) 0.039(2) Uani 1 1 d . . . . .
H0AA H 0.4556 0.7813 0.4314 0.046 Uiso 1 1 calc R U . . .
C040 C 0.5235(5) 1.1302(5) 0.4388(3) 0.0375(16) Uani 1 1 d . . . . .
H040 H 0.4735 1.1235 0.4742 0.045 Uiso 1 1 calc R U . . .
C041 C 0.6159(6) 1.2345(5) 0.3570(4) 0.044(2) Uani 1 1 d . . . . .
H041 H 0.6262 1.2953 0.3383 0.053 Uiso 1 1 calc R U . . .
C042 C 0.3910(5) 0.7282(4) 0.2535(3) 0.036(2) Uani 1 1 d . . . . .
H04A H 0.4516 0.7093 0.2465 0.054 Uiso 1 1 calc R U . . .
H04B H 0.3527 0.6801 0.2730 0.054 Uiso 1 1 calc R U . . .
H04C H 0.3808 0.7677 0.2778 0.054 Uiso 1 1 calc R U . . .
C043 C -0.2829(6) 0.6764(5) 0.4712(3) 0.038(2) Uani 1 1 d . . . . .
C044 C 0.0060(5) 0.6908(6) 0.1033(4) 0.045(2) Uani 1 1 d . . . . .
H044 H 0.0521 0.6744 0.0747 0.054 Uiso 1 1 calc R U . . .
C045 C 0.7114(8) 0.8726(6) 0.0327(3) 0.055(3) Uani 1 1 d . . . . .
H045 H 0.6878 0.9260 0.0361 0.066 Uiso 1 1 calc R U . . .
C046 C 0.0092(5) 0.7667(5) 0.1156(4) 0.041(2) Uani 1 1 d . . . . .
H046 H 0.0568 0.8030 0.0947 0.050 Uiso 1 1 calc R U . . .
C047 C 0.5384(5) 1.2223(5) 0.4093(4) 0.044(2) Uani 1 1 d . . . . .
H04D H 0.4861 1.2468 0.3975 0.053 Uiso 1 1 calc R U . . .
H04E H 0.5481 1.2517 0.4368 0.053 Uiso 1 1 calc R U . . .
C048 C -0.1398(6) 0.7187(7) 0.4668(3) 0.052(3) Uani 1 1 d . . . . .
H048 H -0.0795 0.7075 0.4619 0.063 Uiso 1 1 calc R U . . .
C049 C 0.6961(5) 1.1932(5) 0.3735(4) 0.041(2) Uani 1 1 d . . . . .
H04F H 0.7457 1.2000 0.3385 0.050 Uiso 1 1 calc R U . . .
H04G H 0.7109 1.2209 0.4001 0.050 Uiso 1 1 calc R U . . .
C04A C -0.3406(5) 0.6120(5) 0.4694(4) 0.050(2) Uani 1 1 d . . . . .
H04U H -0.3716 0.5832 0.5089 0.075 Uiso 1 1 calc R U . . .
H04V H -0.3056 0.5715 0.4499 0.075 Uiso 1 1 calc R U . . .
H04W H -0.3825 0.6389 0.4484 0.075 Uiso 1 1 calc R U . . .
C04B C 0.2813(5) 0.7122(5) 0.0877(4) 0.043(2) Uani 1 1 d . . . . .
H04H H 0.3158 0.6614 0.0840 0.065 Uiso 1 1 calc R U . . .
H04I H 0.2800 0.7459 0.0494 0.065 Uiso 1 1 calc R U . . .
H04J H 0.2220 0.6968 0.1111 0.065 Uiso 1 1 calc R U . . .
C04C C 0.8290(7) 0.7764(6) 0.0304(4) 0.055(3) Uani 1 1 d . . . . .
H04N H 0.8865 0.7626 0.0330 0.066 Uiso 1 1 calc R U . . .
C04D C 0.6619(7) 0.8144(6) 0.0259(4) 0.057(3) Uani 1 1 d . . . . .
H04O H 0.6038 0.8279 0.0247 0.069 Uiso 1 1 calc R U . . .
C04E C 0.6951(7) 0.7369(6) 0.0209(3) 0.053(3) Uani 1 1 d . . . . .
H04P H 0.6600 0.6970 0.0166 0.064 Uiso 1 1 calc R U . . .
C04G C 0.8150(7) 0.6336(6) 0.0170(4) 0.063(3) Uani 1 1 d . . . . .
H04Q H 0.8414 0.6350 -0.0238 0.094 Uiso 1 1 calc R U . . .
H04R H 0.7669 0.5938 0.0327 0.094 Uiso 1 1 calc R U . . .
H04S H 0.8586 0.6161 0.0384 0.094 Uiso 1 1 calc R U . . .
C04H C 0.7981(8) 0.8527(6) 0.0347(4) 0.058(3) Uani 1 1 d . . . . .
H04T H 0.8335 0.8924 0.0391 0.069 Uiso 1 1 calc R U . . .
C04J C 0.4096(7) 0.9795(5) 0.0857(4) 0.061(3) Uani 1 1 d . . . . .
H04K H 0.3675 1.0175 0.1035 0.092 Uiso 1 1 calc R U . . .
H04L H 0.4114 0.9899 0.0449 0.092 Uiso 1 1 calc R U . . .
H04M H 0.4672 0.9888 0.0890 0.092 Uiso 1 1 calc R U . . .
C04K C -0.2613(7) 0.8132(6) 0.4819(4) 0.0535(19) Uani 1 1 d . . . . .
H04X H -0.2836 0.8661 0.4872 0.064 Uiso 1 1 calc R U . . .
C04M C -0.1742(8) 0.7935(7) 0.4758(4) 0.062(3) Uani 1 1 d . . . . .
H04Y H -0.1371 0.8335 0.4780 0.074 Uiso 1 1 calc R U . . .
C1C C 0.1417(8) 0.1062(6) 0.1644(5) 0.0153(19) Uani 0.5 1 d G . P A 1
C2C C 0.2017(7) 0.0879(5) 0.1167(5) 0.0153(19) Uani 0.5 1 d G . P A 1
H2C H 0.2439 0.1280 0.0922 0.018 Uiso 0.5 1 calc R U P A 1
C3C C 0.1998(6) 0.0109(6) 0.1048(4) 0.0153(19) Uani 0.5 1 d G . P A 1
H3C H 0.2408 -0.0016 0.0722 0.018 Uiso 0.5 1 calc R U P A 1
C4C C 0.1380(6) -0.0478(5) 0.1407(5) 0.0153(19) Uani 0.5 1 d G . P A 1
H4C H 0.1367 -0.1005 0.1326 0.018 Uiso 0.5 1 calc R U P A 1
C5C C 0.0781(6) -0.0295(6) 0.1884(5) 0.0153(19) Uani 0.5 1 d G . P A 1
H5C H 0.0358 -0.0696 0.2129 0.018 Uiso 0.5 1 calc R U P A 1
C6C C 0.0799(7) 0.0475(8) 0.2002(4) 0.0153(19) Uani 0.5 1 d G . P A 1
H6C H 0.0389 0.0600 0.2328 0.018 Uiso 0.5 1 calc R U P A 1
C1 C -0.0944(5) 0.3660(4) 0.1687(3) 0.0224(18) Uani 1 1 d . . . . .
C3AD C -0.1662(8) 0.4146(8) 0.1436(6) 0.0310(16) Uani 0.599(6) 1 d . . P B 1
H3AA H -0.2153 0.4260 0.1751 0.037 Uiso 0.599(6) 1 calc R U P B 1
H3AB H -0.1434 0.4686 0.1172 0.037 Uiso 0.599(6) 1 calc R U P B 1
C2AD C -0.0184(9) 0.3566(9) 0.1165(6) 0.0417(18) Uani 0.599(6) 1 d . . P B 1
H2AA H 0.0302 0.3259 0.1303 0.050 Uiso 0.599(6) 1 calc R U P B 1
H2AB H 0.0027 0.4125 0.0924 0.050 Uiso 0.599(6) 1 calc R U P B 1
C1AD C -0.1271(9) 0.2795(7) 0.2066(6) 0.0330(17) Uani 0.599(6) 1 d . . P B 1
H1AA H -0.0789 0.2477 0.2200 0.040 Uiso 0.599(6) 1 calc R U P B 1
H1AB H -0.1735 0.2863 0.2409 0.040 Uiso 0.599(6) 1 calc R U P B 1
C10A C -0.1621(10) 0.2307(9) 0.1739(7) 0.0392(17) Uani 0.599(6) 1 d . . P B 1
H10A H -0.1860 0.1754 0.1990 0.047 Uiso 0.599(6) 1 calc R U P B 1
C5AD C -0.0819(12) 0.2207(11) 0.1242(7) 0.0392(17) Uani 0.599(6) 1 d . . P B 1
H5AA H -0.0969 0.1837 0.1030 0.047 Uiso 0.599(6) 1 calc R U P B 1
H5AB H -0.0343 0.1938 0.1405 0.047 Uiso 0.599(6) 1 calc R U P B 1
C6AD C -0.0491(11) 0.3082(9) 0.0800(8) 0.044(2) Uani 0.599(6) 1 d . . P B 1
H6AD H 0.0003 0.2995 0.0471 0.053 Uiso 0.599(6) 1 calc R U P B 1
C7AD C -0.1174(10) 0.3501(10) 0.0599(6) 0.0375(16) Uani 0.599(6) 1 d . . P B 1
H7AA H -0.1358 0.3178 0.0371 0.045 Uiso 0.599(6) 1 calc R U P B 1
H7AB H -0.0971 0.4053 0.0341 0.045 Uiso 0.599(6) 1 calc R U P B 1
C8AD C -0.1973(13) 0.3626(13) 0.1108(8) 0.0375(16) Uani 0.599(6) 1 d . . P B 1
H8AD H -0.2446 0.3933 0.0949 0.045 Uiso 0.599(6) 1 calc R U P B 1
C9AD C -0.2273(11) 0.2813(10) 0.1458(7) 0.0408(19) Uani 0.599(6) 1 d . . P B 1
H9AA H -0.2431 0.2499 0.1215 0.049 Uiso 0.599(6) 1 calc R U P B 1
H9AB H -0.2805 0.2879 0.1762 0.049 Uiso 0.599(6) 1 calc R U P B 1
C3AE C -0.1961(11) 0.3500(12) 0.1950(8) 0.0310(16) Uani 0.401(6) 1 d . . P B 2
H3AC H -0.2075 0.3174 0.2357 0.037 Uiso 0.401(6) 1 calc R U P B 2
H3AD H -0.2267 0.4043 0.1946 0.037 Uiso 0.401(6) 1 calc R U P B 2
C2AE C -0.0802(14) 0.4201(13) 0.1068(9) 0.0417(18) Uani 0.401(6) 1 d . . P B 2
H2AC H -0.0172 0.4273 0.0882 0.050 Uiso 0.401(6) 1 calc R U P B 2
H2AD H -0.1062 0.4761 0.1078 0.050 Uiso 0.401(6) 1 calc R U P B 2
C1AE C -0.0538(14) 0.2805(11) 0.1700(9) 0.0330(17) Uani 0.401(6) 1 d . . P B 2
H1AC H -0.0616 0.2478 0.2103 0.040 Uiso 0.401(6) 1 calc R U P B 2
H1AD H 0.0091 0.2857 0.1505 0.040 Uiso 0.401(6) 1 calc R U P B 2
C10B C -0.0977(19) 0.2369(17) 0.1391(12) 0.0392(17) Uani 0.401(6) 1 d . . P B 2
H10B H -0.0722 0.1793 0.1447 0.047 Uiso 0.401(6) 1 calc R U P B 2
C5AE C -0.0614(16) 0.2749(14) 0.0804(11) 0.0392(17) Uani 0.401(6) 1 d . . P B 2
H5AC H -0.0720 0.2414 0.0556 0.047 Uiso 0.401(6) 1 calc R U P B 2
H5AD H 0.0019 0.2829 0.0719 0.047 Uiso 0.401(6) 1 calc R U P B 2
C6AE C -0.1217(16) 0.3802(14) 0.0700(12) 0.044(2) Uani 0.401(6) 1 d . . P B 2
H6AE H -0.1111 0.4125 0.0289 0.053 Uiso 0.401(6) 1 calc R U P B 2
C7AE C -0.2065(19) 0.358(2) 0.0969(11) 0.0375(16) Uani 0.401(6) 1 d . . P B 2
H7AC H -0.2257 0.3285 0.0730 0.045 Uiso 0.401(6) 1 calc R U P B 2
H7AD H -0.2410 0.4106 0.0962 0.045 Uiso 0.401(6) 1 calc R U P B 2
C8AE C -0.2323(17) 0.3027(15) 0.1612(10) 0.0375(16) Uani 0.401(6) 1 d . . P B 2
H8AE H -0.2962 0.2927 0.1771 0.045 Uiso 0.401(6) 1 calc R U P B 2
C9AE C -0.1812(15) 0.2249(15) 0.1531(11) 0.0408(19) Uani 0.401(6) 1 d . . P B 2
H9AC H -0.1980 0.1804 0.1893 0.049 Uiso 0.401(6) 1 calc R U P B 2
H9AD H -0.1958 0.2058 0.1226 0.049 Uiso 0.401(6) 1 calc R U P B 2
C1D C 0.1285(13) 0.1049(11) 0.1683(9) 0.032(3) Uani 0.5 1 d . . P A 2
C2D C 0.1577(10) 0.0973(9) 0.1116(7) 0.032(3) Uani 0.5 1 d . . P A 2
H2D H 0.1831 0.1441 0.0816 0.039 Uiso 0.5 1 calc R U P A 2
C3D C 0.1502(10) 0.0215(9) 0.0981(7) 0.033(4) Uani 0.5 1 d . . P A 2
H3D H 0.1703 0.0175 0.0593 0.039 Uiso 0.5 1 calc R U P A 2
C4D C 0.1144(11) -0.0454(10) 0.1404(8) 0.032(3) Uani 0.5 1 d . . P A 2
H4D H 0.1074 -0.0957 0.1308 0.039 Uiso 0.5 1 calc R U P A 2
C5D C 0.0887(11) -0.0420(11) 0.1955(8) 0.032(3) Uani 0.5 1 d . . P A 2
H5D H 0.0668 -0.0902 0.2252 0.039 Uiso 0.5 1 calc R U P A 2
C6D C 0.0947(12) 0.0330(11) 0.2082(8) 0.033(4) Uani 0.5 1 d . . P A 2
H6D H 0.0740 0.0350 0.2475 0.039 Uiso 0.5 1 calc R U P A 2

loop_
_atom_site_aniso_label
_atom_site_aniso_U_11
_atom_site_aniso_U_22
_atom_site_aniso_U_33
_atom_site_aniso_U_23
_atom_site_aniso_U_13
_atom_site_aniso_U_12
Co01 0.0193(6) 0.0256(6) 0.0294(7) -0.0146(5) -0.0118(5) 0.0009(4)
Co02 0.0180(6) 0.0318(6) 0.0273(7) -0.0177(5) -0.0106(5) 0.0019(5)
N003 0.014(3) 0.024(3) 0.023(4) -0.008(3) -0.008(3) -0.006(3)
N004 0.015(3) 0.020(3) 0.016(4) -0.003(3) -0.008(3) -0.002(3)
N005 0.022(4) 0.014(3) 0.012(3) -0.004(2) -0.009(3) 0.004(3)
N006 0.015(4) 0.018(3) 0.024(4) -0.003(3) -0.005(3) -0.002(3)
C007 0.020(3) 0.017(3) 0.013(3) -0.005(2) -0.006(2) 0.001(2)
C008 0.011(4) 0.019(4) 0.014(4) -0.003(3) -0.004(3) 0.003(3)
C009 0.019(4) 0.011(4) 0.013(4) -0.006(3) -0.001(3) 0.002(3)
N00A 0.020(4) 0.026(4) 0.037(4) -0.016(3) -0.009(3) -0.001(3)
C00B 0.017(4) 0.018(4) 0.016(5) -0.004(3) -0.006(3) 0.005(3)
C00C 0.024(3) 0.015(3) 0.020(3) -0.002(2) -0.013(3) -0.004(2)
C00D 0.016(4) 0.018(4) 0.016(4) -0.003(3) -0.003(3) 0.000(3)
C00E 0.016(4) 0.022(4) 0.020(5) -0.001(3) -0.008(4) 0.001(3)
C00F 0.022(3) 0.019(3) 0.016(3) -0.004(2) -0.011(2) 0.002(2)
C00G 0.019(4) 0.010(4) 0.013(4) 0.005(3) -0.009(3) -0.006(3)
C00H 0.023(5) 0.018(4) 0.013(4) 0.001(3) -0.004(3) -0.004(3)
C00I 0.015(4) 0.017(4) 0.021(5) -0.006(3) -0.010(3) 0.006(3)
C00J 0.022(3) 0.019(3) 0.016(3) -0.004(2) -0.011(2) 0.002(2)
C00K 0.016(4) 0.016(4) 0.017(4) -0.002(3) -0.007(3) -0.004(3)
C00L 0.005(4) 0.020(4) 0.019(5) -0.001(3) -0.007(3) 0.001(3)
C00M 0.015(4) 0.019(4) 0.018(5) 0.002(3) -0.005(3) -0.002(3)
C00N 0.022(4) 0.016(4) 0.012(4) -0.004(3) -0.005(3) -0.002(3)
N00O 0.021(4) 0.035(4) 0.036(4) -0.016(3) -0.004(3) 0.003(3)
C00P 0.020(3) 0.017(3) 0.013(3) -0.005(2) -0.006(2) 0.001(2)
C00Q 0.011(4) 0.022(4) 0.022(5) -0.007(3) -0.010(3) 0.005(3)
C00R 0.014(4) 0.017(4) 0.022(5) -0.001(3) -0.010(3) -0.005(3)
C00S 0.018(4) 0.023(4) 0.019(5) -0.008(3) -0.005(3) 0.003(3)
C00T 0.026(5) 0.021(4) 0.009(4) 0.002(3) -0.008(4) -0.002(3)
C00U 0.031(5) 0.017(4) 0.017(5) -0.006(3) -0.003(4) -0.003(3)
C00V 0.019(4) 0.025(4) 0.022(5) -0.001(3) -0.009(4) -0.002(3)
C00W 0.012(4) 0.021(4) 0.022(5) -0.006(3) -0.001(3) -0.007(3)
C00X 0.027(5) 0.013(4) 0.021(5) -0.005(3) -0.011(4) 0.003(3)
C00Y 0.016(4) 0.019(4) 0.023(5) -0.011(3) -0.006(3) 0.010(3)
C00Z 0.012(4) 0.017(4) 0.019(5) -0.004(3) -0.004(3) -0.002(3)
C010 0.016(4) 0.023(4) 0.022(5) 0.000(3) -0.010(3) -0.006(3)
C011 0.018(4) 0.013(4) 0.015(4) 0.002(3) -0.002(3) 0.001(3)
C012 0.022(5) 0.025(4) 0.018(5) 0.002(3) -0.004(4) -0.004(3)
C013 0.021(4) 0.015(4) 0.015(4) 0.002(3) 0.000(3) 0.004(3)
C014 0.013(4) 0.020(4) 0.019(5) -0.002(3) -0.006(3) -0.006(3)
C015 0.011(4) 0.030(4) 0.018(4) -0.007(3) -0.007(3) 0.006(3)
C016 0.021(5) 0.010(4) 0.019(5) 0.003(3) -0.002(3) -0.006(3)
C017 0.026(5) 0.033(5) 0.012(4) -0.001(3) -0.009(4) -0.008(3)
C018 0.025(5) 0.022(4) 0.014(4) -0.005(3) -0.006(4) -0.002(3)
C019 0.015(4) 0.022(4) 0.030(5) -0.014(4) -0.010(4) 0.005(3)
C01A 0.011(4) 0.018(4) 0.024(5) -0.010(3) -0.003(3) 0.000(3)
C01B 0.024(3) 0.015(3) 0.020(3) -0.002(2) -0.013(3) -0.004(2)
C01C 0.021(4) 0.022(4) 0.014(4) -0.010(3) -0.005(3) -0.005(3)
C01D 0.016(4) 0.014(4) 0.020(5) -0.003(3) -0.009(3) 0.000(3)
C01E 0.015(4) 0.019(4) 0.025(5) 0.004(3) -0.004(4) -0.005(3)
C01F 0.015(4) 0.022(4) 0.021(5) -0.012(3) -0.004(3) 0.004(3)
C01H 0.024(4) 0.012(4) 0.013(4) -0.005(3) -0.004(3) -0.006(3)
C01I 0.022(4) 0.021(4) 0.011(4) -0.001(3) -0.005(3) -0.008(3)
C01J 0.030(5) 0.028(4) 0.016(5) -0.009(3) -0.012(4) -0.001(4)
C01K 0.050(6) 0.024(5) 0.029(5) 0.002(4) -0.025(5) -0.011(4)
C01L 0.028(5) 0.028(4) 0.022(5) -0.011(3) -0.006(4) -0.003(3)
C01M 0.021(4) 0.021(4) 0.018(5) -0.002(3) 0.001(4) -0.004(3)
C01N 0.024(4) 0.022(4) 0.024(5) -0.014(3) -0.010(4) 0.002(3)
C01O 0.037(5) 0.022(4) 0.018(5) -0.004(3) -0.007(4) -0.003(4)
C01P 0.021(4) 0.018(4) 0.017(5) -0.004(3) -0.005(4) 0.003(3)
C01Q 0.024(5) 0.030(5) 0.014(4) 0.001(3) -0.004(4) 0.002(4)
C01R 0.028(5) 0.029(4) 0.021(5) -0.008(4) -0.003(4) -0.005(3)
C01S 0.011(4) 0.030(4) 0.011(4) -0.001(3) -0.002(3) -0.002(3)
C01T 0.021(5) 0.049(5) 0.015(5) -0.011(4) -0.008(4) -0.001(4)
C01U 0.021(4) 0.018(4) 0.019(5) -0.002(3) -0.009(4) -0.002(3)
C01V 0.017(4) 0.017(4) 0.032(5) -0.004(3) -0.012(4) -0.007(3)
C01W 0.024(5) 0.028(4) 0.029(5) -0.015(4) -0.005(4) 0.002(3)
C01X 0.021(4) 0.021(4) 0.020(5) -0.007(3) -0.001(4) 0.001(3)
C01Y 0.018(4) 0.022(4) 0.031(5) -0.008(4) -0.010(4) 0.004(3)
C01Z 0.013(4) 0.015(4) 0.018(4) -0.002(3) -0.001(3) 0.001(3)
C020 0.018(4) 0.015(4) 0.026(5) -0.007(3) -0.007(4) 0.003(3)
C021 0.030(5) 0.015(4) 0.018(5) -0.007(3) -0.006(4) -0.003(3)
C022 0.018(4) 0.024(4) 0.020(5) -0.007(3) -0.001(4) -0.002(3)
C023 0.045(4) 0.023(3) 0.015(3) -0.003(2) -0.015(3) -0.002(3)
C024 0.018(4) 0.031(5) 0.025(5) -0.005(4) -0.007(4) -0.002(3)
C025 0.023(3) 0.029(3) 0.028(4) -0.011(3) -0.006(3) -0.001(2)
C026 0.031(5) 0.023(4) 0.028(5) -0.010(4) -0.017(4) -0.007(4)
C027 0.033(5) 0.017(4) 0.020(5) -0.006(3) -0.008(4) -0.002(3)
C028 0.039(5) 0.024(4) 0.018(5) -0.008(3) -0.006(4) -0.004(4)
C029 0.032(5) 0.032(5) 0.018(5) -0.007(4) -0.001(4) 0.003(4)
C02A 0.025(5) 0.029(4) 0.019(5) -0.003(3) -0.006(4) -0.009(4)
C02B 0.010(4) 0.027(4) 0.039(6) -0.008(4) -0.008(4) 0.000(3)
C02C 0.033(5) 0.026(4) 0.020(5) -0.006(4) -0.002(4) -0.011(4)
C02D 0.035(5) 0.020(4) 0.017(4) -0.010(3) -0.015(4) 0.001(3)
C02E 0.032(5) 0.031(5) 0.032(5) -0.016(4) -0.007(4) 0.001(4)
C02F 0.035(5) 0.034(5) 0.022(5) -0.008(4) -0.002(4) 0.006(4)
C02G 0.016(4) 0.025(4) 0.022(5) -0.012(3) 0.002(4) -0.004(3)
C02H 0.017(4) 0.020(4) 0.018(4) -0.004(3) -0.006(3) 0.005(3)
C02J 0.024(5) 0.032(5) 0.038(6) -0.021(4) -0.017(4) 0.001(4)
C02K 0.033(5) 0.029(4) 0.015(5) -0.010(3) -0.008(4) 0.004(4)
C02L 0.033(5) 0.027(4) 0.020(5) -0.003(3) -0.012(4) -0.009(4)
C02M 0.026(5) 0.028(4) 0.032(5) -0.011(4) -0.009(4) -0.001(4)
C02N 0.028(5) 0.016(4) 0.025(5) -0.002(3) -0.010(4) -0.008(3)
C02O 0.032(5) 0.016(4) 0.044(6) -0.005(4) -0.015(4) -0.005(3)
C02P 0.044(5) 0.021(4) 0.041(6) -0.016(4) -0.019(4) -0.004(4)
C02Q 0.020(4) 0.027(4) 0.029(5) -0.004(4) -0.006(4) -0.008(3)
C02R 0.049(6) 0.031(5) 0.011(5) 0.004(3) -0.003(4) -0.008(4)
C02S 0.023(3) 0.029(3) 0.028(4) -0.011(3) -0.006(3) -0.001(2)
C02T 0.030(5) 0.023(4) 0.028(5) -0.006(4) -0.011(4) -0.001(3)
C02U 0.025(5) 0.026(4) 0.018(5) -0.010(3) -0.003(4) 0.000(3)
C02V 0.034(5) 0.025(4) 0.010(4) -0.001(3) -0.002(4) -0.006(4)
C02W 0.031(5) 0.045(5) 0.023(5) -0.013(4) 0.000(4) -0.018(4)
C02X 0.031(5) 0.025(4) 0.022(5) -0.010(3) -0.002(4) -0.004(3)
C02Y 0.045(4) 0.023(3) 0.015(3) -0.003(2) -0.015(3) -0.002(3)
C02Z 0.029(5) 0.032(5) 0.028(5) -0.014(4) -0.010(4) -0.007(4)
C030 0.032(5) 0.035(5) 0.036(6) -0.007(4) 0.009(4) -0.003(4)
C031 0.026(5) 0.024(4) 0.026(5) -0.001(4) -0.004(4) -0.005(3)
C032 0.025(4) 0.050(4) 0.025(4) -0.021(3) -0.009(3) 0.003(3)
C033 0.028(5) 0.024(4) 0.043(6) -0.007(4) -0.012(4) -0.008(4)
C034 0.061(6) 0.033(5) 0.009(5) -0.002(4) -0.008(4) -0.016(4)
C035 0.030(5) 0.037(5) 0.017(5) -0.001(4) -0.008(4) 0.004(4)
C036 0.034(5) 0.029(5) 0.039(6) -0.007(4) -0.018(4) 0.000(4)
C037 0.050(6) 0.033(5) 0.039(6) -0.012(4) -0.026(5) -0.001(4)
C039 0.035(5) 0.033(5) 0.017(5) -0.002(3) -0.005(4) -0.005(4)
C03A 0.032(5) 0.039(5) 0.032(5) -0.008(4) -0.017(4) 0.005(4)
C03B 0.038(5) 0.030(5) 0.034(5) -0.001(4) -0.018(4) -0.008(4)
C03C 0.034(5) 0.042(5) 0.025(5) -0.015(4) -0.002(4) -0.009(4)
C03D 0.025(5) 0.043(5) 0.028(6) -0.013(4) 0.001(4) -0.006(4)
C03E 0.043(4) 0.032(4) 0.033(4) -0.013(3) -0.021(3) 0.000(3)
C03F 0.076(8) 0.033(5) 0.018(5) -0.003(4) -0.011(5) -0.002(5)
C03G 0.021(5) 0.036(5) 0.036(6) -0.016(4) -0.011(4) 0.001(4)
C03H 0.032(5) 0.036(5) 0.029(5) -0.005(4) -0.003(4) -0.022(4)
C03I 0.041(4) 0.045(4) 0.043(5) -0.025(3) -0.019(4) 0.006(3)
C03J 0.054(6) 0.040(6) 0.027(5) -0.004(4) -0.017(5) -0.032(5)
C03M 0.023(4) 0.024(4) 0.040(5) -0.014(4) -0.018(4) 0.003(3)
C03N 0.034(5) 0.024(4) 0.024(5) -0.006(4) 0.000(4) -0.004(4)
C03O 0.047(6) 0.039(5) 0.021(5) -0.002(4) -0.017(4) -0.006(4)
C03P 0.043(5) 0.055(5) 0.038(5) -0.019(4) -0.025(4) 0.001(4)
C03Q 0.017(5) 0.050(6) 0.037(6) -0.017(4) -0.004(4) -0.006(4)
C03R 0.043(5) 0.045(4) 0.045(5) -0.020(4) -0.018(4) 0.005(3)
C03S 0.037(5) 0.046(6) 0.039(6) -0.013(4) -0.025(5) 0.013(4)
C03T 0.030(5) 0.034(5) 0.014(5) 0.002(4) 0.001(4) -0.005(4)
C03U 0.049(6) 0.042(5) 0.052(6) -0.021(5) -0.026(5) -0.004(4)
C03V 0.071(6) 0.068(5) 0.019(4) -0.007(3) -0.010(4) -0.005(4)
C03W 0.041(6) 0.040(5) 0.022(5) -0.012(4) 0.001(4) -0.019(4)
C03X 0.045(6) 0.023(4) 0.023(5) 0.000(4) -0.017(4) -0.006(4)
C03Y 0.042(6) 0.053(6) 0.021(5) -0.009(4) -0.002(4) -0.014(5)
C03Z 0.036(5) 0.047(5) 0.027(5) -0.011(4) 0.009(4) -0.024(4)
C040 0.040(4) 0.050(4) 0.028(4) -0.019(3) -0.010(3) 0.004(3)
C041 0.046(5) 0.038(4) 0.054(5) -0.024(4) -0.011(4) 0.000(4)
C042 0.052(6) 0.021(4) 0.034(5) 0.008(4) -0.020(4) -0.014(4)
C043 0.039(6) 0.055(6) 0.019(5) -0.006(4) -0.004(4) -0.012(5)
C044 0.034(6) 0.067(7) 0.032(6) -0.023(5) 0.008(4) -0.014(5)
C045 0.096(9) 0.052(6) 0.012(5) -0.006(4) -0.010(5) 0.003(6)
C046 0.034(6) 0.051(6) 0.027(6) 0.005(4) 0.003(4) -0.024(4)
C047 0.038(6) 0.057(6) 0.064(7) -0.041(5) -0.036(5) 0.014(4)
C048 0.044(6) 0.092(8) 0.020(6) -0.015(5) -0.001(4) -0.021(6)
C049 0.026(5) 0.060(6) 0.051(6) -0.030(5) -0.012(4) -0.016(4)
C04A 0.041(6) 0.072(7) 0.042(6) -0.013(5) -0.016(5) -0.010(5)
C04B 0.050(6) 0.044(5) 0.052(6) -0.025(5) -0.024(5) -0.008(4)
C04C 0.080(8) 0.049(6) 0.033(6) -0.010(5) -0.004(5) -0.023(6)
C04D 0.083(8) 0.074(8) 0.023(6) -0.021(5) -0.018(5) -0.002(6)
C04E 0.098(9) 0.048(6) 0.017(5) -0.010(4) -0.012(5) -0.017(6)
C04G 0.094(8) 0.064(7) 0.030(6) -0.010(5) -0.015(6) -0.015(6)
C04H 0.088(9) 0.043(6) 0.038(7) -0.009(5) -0.013(6) 0.000(6)
C04J 0.117(9) 0.043(6) 0.042(6) -0.002(5) -0.054(6) -0.018(6)
C04K 0.071(6) 0.068(5) 0.019(4) -0.007(3) -0.010(4) -0.005(4)
C04M 0.101(9) 0.071(8) 0.017(6) -0.011(5) -0.009(6) -0.044(7)
C1C 0.012(4) 0.020(4) 0.016(5) -0.003(3) -0.010(3) 0.006(3)
C2C 0.012(4) 0.020(4) 0.016(5) -0.003(3) -0.010(3) 0.006(3)
C3C 0.012(4) 0.020(4) 0.016(5) -0.003(3) -0.010(3) 0.006(3)
C4C 0.012(4) 0.020(4) 0.016(5) -0.003(3) -0.010(3) 0.006(3)
C5C 0.012(4) 0.020(4) 0.016(5) -0.003(3) -0.010(3) 0.006(3)
C6C 0.012(4) 0.020(4) 0.016(5) -0.003(3) -0.010(3) 0.006(3)
C1 0.023(4) 0.030(4) 0.026(5) -0.023(4) -0.011(4) 0.001(3)
C3AD 0.025(4) 0.050(4) 0.025(4) -0.021(3) -0.009(3) 0.003(3)
C2AD 0.043(5) 0.045(4) 0.045(5) -0.020(4) -0.018(4) 0.005(3)
C1AD 0.043(4) 0.032(4) 0.033(4) -0.013(3) -0.021(3) 0.000(3)
C10A 0.041(4) 0.045(4) 0.043(5) -0.025(3) -0.019(4) 0.006(3)
C5AD 0.041(4) 0.045(4) 0.043(5) -0.025(3) -0.019(4) 0.006(3)
C6AD 0.046(5) 0.038(4) 0.054(5) -0.024(4) -0.011(4) 0.000(4)
C7AD 0.040(4) 0.050(4) 0.028(4) -0.019(3) -0.010(3) 0.004(3)
C8AD 0.040(4) 0.050(4) 0.028(4) -0.019(3) -0.010(3) 0.004(3)
C9AD 0.043(5) 0.055(5) 0.038(5) -0.019(4) -0.025(4) 0.001(4)
C3AE 0.025(4) 0.050(4) 0.025(4) -0.021(3) -0.009(3) 0.003(3)
C2AE 0.043(5) 0.045(4) 0.045(5) -0.020(4) -0.018(4) 0.005(3)
C1AE 0.043(4) 0.032(4) 0.033(4) -0.013(3) -0.021(3) 0.000(3)
C10B 0.041(4) 0.045(4) 0.043(5) -0.025(3) -0.019(4) 0.006(3)
C5AE 0.041(4) 0.045(4) 0.043(5) -0.025(3) -0.019(4) 0.006(3)
C6AE 0.046(5) 0.038(4) 0.054(5) -0.024(4) -0.011(4) 0.000(4)
C7AE 0.040(4) 0.050(4) 0.028(4) -0.019(3) -0.010(3) 0.004(3)
C8AE 0.040(4) 0.050(4) 0.028(4) -0.019(3) -0.010(3) 0.004(3)
C9AE 0.043(5) 0.055(5) 0.038(5) -0.019(4) -0.025(4) 0.001(4)
C1D 0.038(6) 0.026(5) 0.029(6) -0.009(5) 0.003(5) -0.016(4)
C2D 0.038(6) 0.026(5) 0.029(6) -0.009(5) 0.003(5) -0.016(4)
C3D 0.039(8) 0.029(7) 0.028(8) -0.014(6) 0.005(6) -0.008(6)
C4D 0.038(6) 0.026(5) 0.029(6) -0.009(5) 0.003(5) -0.016(4)
C5D 0.038(6) 0.026(5) 0.029(6) -0.009(5) 0.003(5) -0.016(4)
C6D 0.039(8) 0.029(7) 0.028(8) -0.014(6) 0.005(6) -0.008(6)

loop_
_atom_type_symbol
_atom_type_description
_atom_type_scat_dispersion_real
_atom_type_scat_dispersion_imag
_atom_type_scat_source
C C 0.0033 0.0016 'International Tables Vol C Tables 4.2.6.8 and 6.1.1.4'
H H 0.0000 0.0000 'International Tables Vol C Tables 4.2.6.8 and 6.1.1.4'
Co Co 0.3494 0.9721 'International Tables Vol C Tables 4.2.6.8 and 6.1.1.4'
N N 0.0061 0.0033 'International Tables Vol C Tables 4.2.6.8 and 6.1.1.4'

loop_
_geom_angle_atom_site_label_1
_geom_angle_atom_site_label_2
_geom_angle_atom_site_label_3
_geom_angle
N00O Co01 N006 137.2(3)
N00O Co01 N004 131.0(3)
N006 Co01 N004 91.6(2)
N00A Co02 N003 136.1(3)
N00A Co02 N005 132.2(3)
N003 Co02 N005 91.6(2)
C00H N003 C007 104.9(5)
C00H N003 Co02 126.7(4)
C007 N003 Co02 128.2(5)
C00N N004 C00C 106.3(5)
C00N N004 Co01 125.5(4)
C00C N004 Co01 127.3(5)
C008 N005 C009 106.1(5)
C008 N005 Co02 125.8(4)
C009 N005 Co02 127.4(4)
C00R N006 C01H 106.5(5)
C00R N006 Co01 126.1(4)
C01H N006 Co01 127.1(5)
C00P C007 N003 109.6(6)
C00P C007 C00G 128.0(6)
N003 C007 C00G 122.3(6)
N005 C008 C00D 111.0(6)
N005 C008 C00B 122.7(6)
C00D C008 C00B 125.6(6)
C00G C009 N005 123.5(6)
C00G C009 C01V 127.6(6)
N005 C009 C01V 108.9(5)
C1 N00A Co02 175.6(6)
C00I C00B C00E 118.0(6)
C00I C00B C008 120.0(6)
C00E C00B C008 121.8(6)
C016 C00C N004 123.5(6)
C016 C00C C01B 128.1(6)
N004 C00C C01B 108.2(6)
C01V C00D C008 106.8(6)
C01V C00D H00D 126.6
C008 C00D H00D 126.6
C00J C00E C00B 120.0(6)
C00J C00E C01J 118.8(6)
C00B C00E C01J 121.1(6)
C00J C00F C013 117.0(6)
C00J C00F C1C 119.8(7)
C013 C00F C1C 123.1(7)
C00J C00F C1D 125.6(9)
C013 C00F C1D 117.3(9)
C009 C00G C007 125.4(6)
C009 C00G C01A 118.6(6)
C007 C00G C01A 116.0(6)
N003 C00H C01F 112.2(6)
N003 C00H C01P 121.7(6)
C01F C00H C01P 125.6(6)
C013 C00I C00B 120.4(6)
C013 C00I C00X 117.2(6)
C00B C00I C00X 122.3(6)
C00F C00J C00E 122.6(7)
C00F C00J H00J 118.7
C00E C00J H00J 118.7
C015 C00K C00M 116.3(6)
C015 C00K C02H 121.5(6)
C00M C00K C02H 122.2(6)
C00Q C00L C01D 118.5(6)
C00Q C00L C00N 120.2(6)
C01D C00L C00N 121.0(6)
C00Q C00M C00K 122.4(6)
C00Q C00M H00M 118.8
C00K C00M H00M 118.8
N004 C00N C010 111.2(6)
N004 C00N C00L 123.1(6)
C010 C00N C00L 124.8(6)
C01N N00O Co01 171.5(5)
C01F C00P C007 107.5(6)
C01F C00P H00P 126.2
C007 C00P H00P 126.2
C00M C00Q C00L 120.4(7)
C00M C00Q C011 116.5(6)
C00L C00Q C011 123.0(6)
N006 C00R C01W 111.2(6)
N006 C00R C00Y 122.1(6)
C01W C00R C00Y 126.3(6)
C02G C00S C00U 119.2(7)
C02G C00S C022 120.5(6)
C00U C00S C022 120.3(7)
C00W C00T C020 121.0(7)
C00W C00T H00T 119.5
C020 C00T H00T 119.5
C00S C00U C018 120.7(7)
C00S C00U H00U 119.7
C018 C00U H00U 119.7
C01O C00V C011 122.2(7)
C01O C00V H00V 118.9
C011 C00V H00V 118.9
C00T C00W C01P 119.7(6)
C00T C00W C017 119.9(6)
C01P C00W C017 120.4(6)
C01E C00X C01U 118.2(7)
C01E C00X C00I 121.7(6)
C01U C00X C00I 120.1(6)
C018 C00Y C01X 120.7(7)
C018 C00Y C00R 117.6(6)
C01X C00Y C00R 121.5(7)
C02E C00Z C01Q 119.0(6)
C02E C00Z C018 120.6(6)
C01Q C00Z C018 120.5(6)
C01B C010 C00N 106.2(6)
C01B C010 H010 126.9
C00N C010 H010 126.9
C00V C011 C01L 117.4(7)
C00V C011 C00Q 122.2(6)
C01L C011 C00Q 120.2(6)
C017 C012 C033 120.7(7)
C017 C012 H012 119.7
C033 C012 H012 119.7
C00I C013 C00F 121.9(6)
C00I C013 H013 119.0
C00F C013 H013 119.0
C020 C014 C01Z 121.6(6)
C020 C014 H014 119.2
C01Z C014 H014 119.2
C01D C015 C00K 123.1(7)
C01D C015 H015 118.5
C00K C015 H015 118.5
C01H C016 C00C 124.6(6)
C01H C016 C019 117.0(6)
C00C C016 C019 118.5(6)
C012 C017 C02W 119.4(6)
C012 C017 C00W 121.1(7)
C02W C017 C00W 119.4(6)
C00U C018 C00Y 119.7(6)
C00U C018 C00Z 119.6(6)
C00Y C018 C00Z 120.7(6)
C03X C019 C02N 119.5(6)
C03X C019 C016 120.8(6)
C02N C019 C016 119.7(7)
C02U C01A C01Y 120.2(6)
C02U C01A C00G 121.9(6)
C01Y C01A C00G 117.9(6)
C010 C01B C00C 108.1(6)
C010 C01B H01B 126.0
C00C C01B H01B 126.0
C02C C01C C026 118.9(6)
C02C C01C C01D 119.4(6)
C026 C01C C01D 121.6(6)
C015 C01D C00L 119.3(6)
C015 C01D C01C 117.5(6)
C00L C01D C01C 123.1(6)
C00X C01E C02K 120.6(7)
C00X C01E H01E 119.7
C02K C01E H01E 119.7
C00P C01F C00H 105.7(6)
C00P C01F H01F 127.1
C00H C01F H01F 127.1
C016 C01H N006 124.2(6)
C016 C01H C027 128.2(6)
N006 C01H C027 107.6(6)
C01M C01I C02B 117.8(7)
C01M C01I C01Z 122.0(6)
C02B C01I C01Z 120.2(7)
C02V C01J C023 118.2(7)
C02V C01J C00E 120.5(6)
C023 C01J C00E 121.2(7)
C026 C01K C03J 119.9(7)
C026 C01K H01K 120.1
C03J C01K H01K 120.1
C03D C01L C011 120.9(7)
C03D C01L H01L 119.5
C011 C01L H01L 119.5
C02T C01M C01I 120.4(7)
C02T C01M H01M 119.8
C01I C01M H01M 119.8
N00O C01N C03R 109.0(6)
N00O C01N C03E 111.8(6)
C03R C01N C03E 109.0(6)
N00O C01N C032 108.6(5)
C03R C01N C032 108.9(6)
C03E C01N C032 109.5(6)
C02F C01O C00V 119.0(7)
C02F C01O H01O 120.5
C00V C01O H01O 120.5
C01Z C01P C00W 120.0(6)
C01Z C01P C00H 123.2(6)
C00W C01P C00H 116.7(6)
C02L C01Q C00Z 120.6(7)
C02L C01Q H01Q 119.7
C00Z C01Q H01Q 119.7
C029 C01R C01U 120.9(7)
C029 C01R H01R 119.5
C01U C01R H01R 119.5
C036 C01S C02Q 117.6(7)
C036 C01S C020 119.7(6)
C02Q C01S C020 122.7(6)
C028 C01T C03A 119.3(7)
C028 C01T H01T 120.4
C03A C01T H01T 120.4
C01R C01U C00X 120.7(7)
C01R C01U H01U 119.6
C00X C01U H01U 119.6
C00D C01V C009 107.1(6)
C00D C01V H01V 126.4
C009 C01V H01V 126.4
C027 C01W C00R 105.9(6)
C027 C01W H01W 127.1
C00R C01W H01W 127.1
C02G C01X C00Y 117.6(7)
C02G C01X C021 120.1(6)
C00Y C01X C021 122.3(6)
C02P C01Y C01A 117.7(7)
C02P C01Y C03B 121.7(7)
C01A C01Y C03B 120.5(6)
C014 C01Z C01P 118.3(6)
C014 C01Z C01I 119.7(6)
C01P C01Z C01I 122.0(6)
C00T C020 C014 119.3(6)
C00T C020 C01S 119.5(6)
C014 C020 C01S 121.2(6)
C03N C021 C031 118.4(7)
C03N C021 C01X 122.6(7)
C031 C021 C01X 119.0(7)
C024 C022 C02A 118.9(7)
C024 C022 C00S 121.5(6)
C02A C022 C00S 119.7(6)
C02Y C023 C01J 120.2(7)
C02Y C023 H023 119.9
C01J C023 H023 119.9
C022 C024 C028 120.0(7)
C022 C024 H024 120.0
C028 C024 H024 120.0
C03M C025 C02M 120.7(7)
C03M C025 H025 119.6
C02M C025 H025 119.6
C01K C026 C01C 120.0(7)
C01K C026 H026 120.0
C01C C026 H026 120.0
C01W C027 C01H 108.9(6)
C01W C027 H027 125.6
C01H C027 H027 125.6
C01T C028 C024 120.8(7)
C01T C028 H028 119.6
C024 C028 H028 119.6
C01R C029 C02K 119.4(7)
C01R C029 H029 120.3
C02K C029 H029 120.3
C03A C02A C022 121.0(7)
C03A C02A H02A 119.5
C022 C02A H02A 119.5
C03T C02B C01I 121.7(7)
C03T C02B H02B 119.2
C01I C02B H02B 119.2
C03W C02C C01C 121.0(7)
C03W C02C H02C 119.5
C01C C02C H02C 119.5
C02J C02D C02U 121.8(7)
C02J C02D H02D 119.1
C02U C02D H02D 119.1
C00Z C02E C03Z 120.2(7)
C00Z C02E H02E 119.9
C03Z C02E H02E 119.9
C01O C02F C03D 120.3(7)
C01O C02F H02F 119.9
C03D C02F H02F 119.9
C00S C02G C01X 121.9(6)
C00S C02G H02G 119.0
C01X C02G H02G 119.0
C02M C02H C02X 117.2(6)
C02M C02H C00K 120.5(6)
C02X C02H C00K 122.3(6)
C02P C02J C02D 118.2(6)
C02P C02J C03U 120.2(7)
C02D C02J C03U 121.6(8)
C029 C02K C01E 120.1(7)
C029 C02K H02K 119.9
C01E C02K H02K 119.9
C01Q C02L C03H 120.5(7)
C01Q C02L H02L 119.7
C03H C02L H02L 119.7
C025 C02M C02H 121.9(7)
C025 C02M H02M 119.1
C02H C02M H02M 119.1
C02O C02N C019 118.1(7)
C02O C02N C042 121.0(6)
C019 C02N C042 120.9(6)
C03G C02O C02N 122.7(7)
C03G C02O H02O 118.7
C02N C02O H02O 118.7
C02J C02P C01Y 122.5(7)
C02J C02P H02P 118.7
C01Y C02P H02P 118.7
C02Z C02Q C01S 121.0(7)
C02Z C02Q H02Q 119.5
C01S C02Q H02Q 119.5
C035 C02R C030 119.4(7)
C035 C02R H02R 120.3
C030 C02R H02R 120.3
C03M C02S C02X 121.1(7)
C03M C02S H02S 119.4
C02X C02S H02S 119.4
C039 C02T C01M 120.4(7)
C039 C02T H02T 119.8
C01M C02T H02T 119.8
C02D C02U C01A 119.4(6)
C02D C02U C03O 120.7(7)
C01A C02U C03O 119.9(6)
C03C C02V C01J 121.0(7)
C03C C02V H02V 119.5
C01J C02V H02V 119.5
C044 C02W C017 120.1(7)
C044 C02W H02W 119.9
C017 C02W H02W 119.9
C02S C02X C02H 120.9(7)
C02S C02X H02X 119.6
C02H C02X H02X 119.6
C023 C02Y C034 120.7(7)
C023 C02Y H02Y 119.6
C034 C02Y H02Y 119.6
C03Q C02Z C02Q 119.9(7)
C03Q C02Z H02Z 120.0
C02Q C02Z H02Z 120.0
C02R C030 C031 120.0(7)
C02R C030 H030 120.0
C031 C030 H030 120.0
C021 C031 C030 120.2(8)
C021 C031 H031 119.9
C030 C031 H031 119.9
C01N C032 C040 109.2(6)
C01N C032 H03K 109.8
C040 C032 H03K 109.8
C01N C032 H03L 109.8
C040 C032 H03L 109.8
H03K C032 H03L 108.3
C046 C033 C012 119.0(7)
C046 C033 H033 120.5
C012 C033 H033 120.5
C03C C034 C02Y 119.3(7)
C03C C034 H034 120.3
C02Y C034 H034 120.3
C02R C035 C03N 120.9(8)
C02R C035 H035 119.5
C03N C035 H035 119.5
C03S C036 C01S 121.4(7)
C03S C036 H036 119.3
C01S C036 H036 119.3
C03G C037 C03X 122.4(8)
C03G C037 H037 118.8
C03X C037 H037 118.8
C03T C039 C02T 120.5(7)
C03T C039 H039 119.8
C02T C039 H039 119.8
C01T C03A C02A 120.1(7)
C01T C03A H03M 120.0
C02A C03A H03M 120.0
C01Y C03B H03A 109.5
C01Y C03B H03B 109.5
H03A C03B H03B 109.5
C01Y C03B H03C 109.5
H03A C03B H03C 109.5
H03B C03B H03C 109.5
C034 C03C C02V 120.5(8)
C034 C03C H03D 119.8
C02V C03C H03D 119.8
C01L C03D C02F 120.2(7)
C01L C03D H03N 119.9
C02F C03D H03N 119.9
C01N C03E C03I 109.6(6)
C01N C03E H03O 109.7
C03I C03E H03O 109.7
C01N C03E H03P 109.7
C03I C03E H03P 109.7
H03O C03E H03P 108.2
C04C C03F C04E 117.8(9)
C04C C03F C04G 124.3(10)
C04E C03F C04G 117.8(8)
C037 C03G C02O 117.6(7)
C037 C03G C04B 121.6(8)
C02O C03G C04B 120.7(7)
C03Z C03H C02L 119.5(7)
C03Z C03H H03R 120.2
C02L C03H H03R 120.2
C049 C03I C03P 109.9(7)
C049 C03I C03E 109.4(7)
C03P C03I C03E 108.4(7)
C049 C03I H03U 109.7
C03P C03I H03U 109.7
C03E C03I H03U 109.7
C03W C03J C01K 120.2(7)
C03W C03J H03V 119.9
C01K C03J H03V 119.9
C025 C03M C02S 118.2(7)
C025 C03M H03W 120.9
C02S C03M H03W 120.9
C035 C03N C021 121.0(7)
C035 C03N H03X 119.5
C021 C03N H03X 119.5
C02U C03O H03E 109.5
C02U C03O H03F 109.5
H03E C03O H03F 109.5
C02U C03O H03G 109.5
H03E C03O H03G 109.5
H03F C03O H03G 109.5
C03I C03P C040 110.1(7)
C03I C03P H03Y 109.6
C040 C03P H03Y 109.6
C03I C03P H 109.6
C040 C03P H 109.6
H03Y C03P H 108.1
C02Z C03Q C03S 120.4(8)
C02Z C03Q H03Q 119.8
C03S C03Q H03Q 119.8
C01N C03R C041 111.0(7)
C01N C03R H03Z 109.4
C041 C03R H03Z 109.4
C01N C03R HA 109.4
C041 C03R HA 109.4
H03Z C03R HA 108.0
C03Q C03S C036 119.6(8)
C03Q C03S H03S 120.2
C036 C03S H03S 120.2
C039 C03T C02B 119.3(7)
C039 C03T H03T 120.4
C02B C03T H03T 120.4
C02J C03U H03H 109.5
C02J C03U H03I 109.5
H03H C03U H03I 109.5
C02J C03U H03J 109.5
H03H C03U H03J 109.5
H03I C03U H03J 109.5
C04K C03V C043 121.7(10)
C04K C03V H4AA 119.2
C043 C03V H4AA 119.2
C03J C03W C02C 120.0(8)
C03J C03W H03 120.0
C02C C03W H03 120.0
C037 C03X C019 119.6(7)
C037 C03X C04J 120.3(7)
C019 C03X C04J 120.1(6)
C048 C03Y C043 120.6(8)
C048 C03Y H6AA 119.7
C043 C03Y H6AA 119.7
C03H C03Z C02E 120.2(7)
C03H C03Z H0AA 119.9
C02E C03Z H0AA 119.9
C047 C040 C03P 110.3(7)
C047 C040 C032 108.2(7)
C03P C040 C032 109.3(6)
C047 C040 H040 109.7
C03P C040 H040 109.7
C032 C040 H040 109.7
C047 C041 C049 110.5(7)
C047 C041 C03R 107.4(7)
C049 C041 C03R 107.5(6)
C047 C041 H041 110.4
C049 C041 H041 110.4
C03R C041 H041 110.4
C02N C042 H04A 109.5
C02N C042 H04B 109.5
H04A C042 H04B 109.5
C02N C042 H04C 109.5
H04A C042 H04C 109.5
H04B C042 H04C 109.5
C03V C043 C03Y 118.3(8)
C03V C043 C04A 121.7(9)
C03Y C043 C04A 120.1(8)
C02W C044 C046 120.3(8)
C02W C044 H044 119.8
C046 C044 H044 119.8
C04D C045 C04H 119.7(9)
C04D C045 H045 120.2
C04H C045 H045 120.2
C044 C046 C033 120.3(7)
C044 C046 H046 119.8
C033 C046 H046 119.8
C041 C047 C040 110.8(7)
C041 C047 H04D 109.5
C040 C047 H04D 109.5
C041 C047 H04E 109.5
C040 C047 H04E 109.5
H04D C047 H04E 108.1
C04M C048 C03Y 119.0(9)
C04M C048 H048 120.5
C03Y C048 H048 120.5
C03I C049 C041 111.0(6)
C03I C049 H04F 109.4
C041 C049 H04F 109.4
C03I C049 H04G 109.4
C041 C049 H04G 109.4
H04F C049 H04G 108.0
C043 C04A H04U 109.5
C043 C04A H04V 109.5
H04U C04A H04V 109.5
C043 C04A H04W 109.5
H04U C04A H04W 109.5
H04V C04A H04W 109.5
C03G C04B H04H 109.5
C03G C04B H04I 109.5
H04H C04B H04I 109.5
C03G C04B H04J 109.5
H04H C04B H04J 109.5
H04I C04B H04J 109.5
C04H C04C C03F 123.6(11)
C04H C04C H04N 118.2
C03F C04C H04N 118.2
C045 C04D C04E 121.0(11)
C045 C04D H04O 119.5
C04E C04D H04O 119.5
C04D C04E C03F 119.5(9)
C04D C04E H04P 120.3
C03F C04E H04P 120.3
C03F C04G H04Q 109.5
C03F C04G H04R 109.5
H04Q C04G H04R 109.5
C03F C04G H04S 109.5
H04Q C04G H04S 109.5
H04R C04G H04S 109.5
C04C C04H C045 118.4(10)
C04C C04H H04T 120.8
C045 C04H H04T 120.8
C03X C04J H04K 109.5
C03X C04J H04L 109.5
H04K C04J H04L 109.5
C03X C04J H04M 109.5
H04K C04J H04M 109.5
H04L C04J H04M 109.5
C03V C04K C04M 118.0(10)
C03V C04K H04X 121.0
C04M C04K H04X 121.0
C048 C04M C04K 122.4(9)
C048 C04M H04Y 118.8
C04K C04M H04Y 118.8
C2C C1C C6C 120.0
C2C C1C C00F 122.9(8)
C6C C1C C00F 117.1(8)
C3C C2C C1C 120.0
C3C C2C H2C 120.0
C1C C2C H2C 120.0
C4C C3C C2C 120.0
C4C C3C H3C 120.0
C2C C3C H3C 120.0
C5C C4C C3C 120.0
C5C C4C H4C 120.0
C3C C4C H4C 120.0
C4C C5C C6C 120.0
C4C C5C H5C 120.0
C6C C5C H5C 120.0
C5C C6C C1C 120.0
C5C C6C H6C 120.0
C1C C6C H6C 120.0
N00A C1 C1AE 113.2(9)
N00A C1 C1AD 108.6(7)
N00A C1 C2AE 110.0(9)
C1AE C1 C2AE 111.7(12)
N00A C1 C3AD 112.0(7)
C1AD C1 C3AD 110.5(8)
N00A C1 C2AD 109.5(7)
C1AD C1 C2AD 110.1(8)
C3AD C1 C2AD 106.2(9)
N00A C1 C3AE 108.9(8)
C1AE C1 C3AE 105.3(11)
C2AE C1 C3AE 107.4(12)
C8AD C3AD C1 109.0(11)
C8AD C3AD H3AA 109.9
C1 C3AD H3AA 109.9
C8AD C3AD H3AB 109.9
C1 C3AD H3AB 109.9
H3AA C3AD H3AB 108.3
C1 C2AD C6AD 109.8(11)
C1 C2AD H2AA 109.7
C6AD C2AD H2AA 109.7
C1 C2AD H2AB 109.7
C6AD C2AD H2AB 109.7
H2AA C2AD H2AB 108.2
C10A C1AD C1 111.6(11)
C10A C1AD H1AA 109.3
C1 C1AD H1AA 109.3
C10A C1AD H1AB 109.3
C1 C1AD H1AB 109.3
H1AA C1AD H1AB 108.0
C9AD C10A C1AD 111.4(12)
C9AD C10A C5AD 106.1(14)
C1AD C10A C5AD 103.4(13)
C9AD C10A H10A 111.8
C1AD C10A H10A 111.8
C5AD C10A H10A 111.8
C10A C5AD C6AD 112.3(12)
C10A C5AD H5AA 109.1
C6AD C5AD H5AA 109.1
C10A C5AD H5AB 109.1
C6AD C5AD H5AB 109.1
H5AA C5AD H5AB 107.9
C7AD C6AD C2AD 111.1(13)
C7AD C6AD C5AD 109.9(14)
C2AD C6AD C5AD 104.2(14)
C7AD C6AD H6AD 110.5
C2AD C6AD H6AD 110.5
C5AD C6AD H6AD 110.5
C6AD C7AD C8AD 111.7(14)
C6AD C7AD H7AA 109.3
C8AD C7AD H7AA 109.3
C6AD C7AD H7AB 109.3
C8AD C7AD H7AB 109.3
H7AA C7AD H7AB 107.9
C9AD C8AD C3AD 113.0(15)
C9AD C8AD C7AD 107.7(15)
C3AD C8AD C7AD 107.3(15)
C9AD C8AD H8AD 109.6
C3AD C8AD H8AD 109.6
C7AD C8AD H8AD 109.6
C8AD C9AD C10A 114.1(15)
C8AD C9AD H9AA 108.7
C10A C9AD H9AA 108.7
C8AD C9AD H9AB 108.7
C10A C9AD H9AB 108.7
H9AA C9AD H9AB 107.6
C8AE C3AE C1 112.1(15)
C8AE C3AE H3AC 109.2
C1 C3AE H3AC 109.2
C8AE C3AE H3AD 109.2
C1 C3AE H3AD 109.2
H3AC C3AE H3AD 107.9
C1 C2AE C6AE 111.8(16)
C1 C2AE H2AC 109.2
C6AE C2AE H2AC 109.2
C1 C2AE H2AD 109.2
C6AE C2AE H2AD 109.2
H2AC C2AE H2AD 107.9
C1 C1AE C10B 108.3(16)
C1 C1AE H1AC 110.0
C10B C1AE H1AC 110.0
C1 C1AE H1AD 110.0
C10B C1AE H1AD 110.0
H1AC C1AE H1AD 108.4
C9AE C10B C5AE 114(3)
C9AE C10B C1AE 124(2)
C5AE C10B C1AE 104(2)
C9AE C10B H10B 104.3
C5AE C10B H10B 104.3
C1AE C10B H10B 104.3
C10B C5AE C6AE 102.7(19)
C10B C5AE H5AC 111.2
C6AE C5AE H5AC 111.2
C10B C5AE H5AD 111.2
C6AE C5AE H5AD 111.2
H5AC C5AE H5AD 109.1
C7AE C6AE C2AE 113(2)
C7AE C6AE C5AE 103(2)
C2AE C6AE C5AE 97.5(17)
C7AE C6AE H6AE 114.0
C2AE C6AE H6AE 114.0
C5AE C6AE H6AE 114.0
C6AE C7AE C8AE 120(2)
C6AE C7AE H7AC 107.4
C8AE C7AE H7AC 107.4
C6AE C7AE H7AD 107.4
C8AE C7AE H7AD 107.4
H7AC C7AE H7AD 106.9
C9AE C8AE C3AE 112(2)
C9AE C8AE C7AE 100.0(19)
C3AE C8AE C7AE 105(2)
C9AE C8AE H8AE 113.0
C3AE C8AE H8AE 113.0
C7AE C8AE H8AE 113.0
C10B C9AE C8AE 112(2)
C10B C9AE H9AC 109.2
C8AE C9AE H9AC 109.2
C10B C9AE H9AD 109.2
C8AE C9AE H9AD 109.2
H9AC C9AE H9AD 107.9
C6D C1D C2D 114.6(13)
C6D C1D C00F 126.5(16)
C2D C1D C00F 118.8(14)
C1D C2D C3D 121.1(14)
C1D C2D H2D 119.4
C3D C2D H2D 119.4
C4D C3D C2D 119.9(15)
C4D C3D H3D 120.0
C2D C3D H3D 120.0
C5D C4D C3D 121.0(14)
C5D C4D H4D 119.5
C3D C4D H4D 119.5
C4D C5D C6D 118.7(14)
C4D C5D H5D 120.7
C6D C5D H5D 120.7
C1D C6D C5D 124.6(15)
C1D C6D H6D 117.7
C5D C6D H6D 117.7

loop_
_geom_bond_atom_site_label_1
_geom_bond_atom_site_label_2
_geom_bond_distance
Co01 N00O 1.610(6)
Co01 N006 1.924(5)
Co01 N004 1.934(5)
Co02 N00A 1.634(5)
Co02 N003 1.924(5)
Co02 N005 1.926(5)
N003 C00H 1.346(8)
N003 C007 1.398(8)
N004 C00N 1.343(8)
N004 C00C 1.398(8)
N005 C008 1.342(8)
N005 C009 1.392(8)
N006 C00R 1.351(8)
N006 C01H 1.408(8)
C007 C00P 1.396(9)
C007 C00G 1.403(9)
C008 C00D 1.409(9)
C008 C00B 1.477(9)
C009 C00G 1.378(9)
C009 C01V 1.415(9)
N00A C1 1.406(8)
C00B C00I 1.400(9)
C00B C00E 1.413(9)
C00C C016 1.382(9)
C00C C01B 1.415(9)
C00D C01V 1.362(9)
C00D H00D 0.9500
C00E C00J 1.385(9)
C00E C01J 1.488(9)
C00F C00J 1.376(9)
C00F C013 1.406(9)
C00F C1C 1.491(10)
C00F C1D 1.509(17)
C00G C01A 1.502(9)
C00H C01F 1.401(9)
C00H C01P 1.495(10)
C00I C013 1.381(9)
C00I C00X 1.507(9)
C00J H00J 0.9500
C00K C015 1.395(9)
C00K C00M 1.400(9)
C00K C02H 1.483(9)
C00L C00Q 1.398(9)
C00L C01D 1.413(9)
C00L C00N 1.474(9)
C00M C00Q 1.387(9)
C00M H00M 0.9500
C00N C010 1.412(9)
N00O C01N 1.443(9)
C00P C01F 1.376(9)
C00P H00P 0.9500
C00Q C011 1.488(9)
C00R C01W 1.407(9)
C00R C00Y 1.477(9)
C00S C02G 1.387(9)
C00S C00U 1.389(9)
C00S C022 1.505(10)
C00T C00W 1.383(9)
C00T C020 1.384(9)
C00T H00T 0.9500
C00U C018 1.393(9)
C00U H00U 0.9500
C00V C01O 1.382(10)
C00V C011 1.384(9)
C00V H00V 0.9500
C00W C01P 1.413(9)
C00W C017 1.497(9)
C00X C01E 1.385(9)
C00X C01U 1.389(9)
C00Y C018 1.394(9)
C00Y C01X 1.415(9)
C00Z C02E 1.380(9)
C00Z C01Q 1.383(9)
C00Z C018 1.509(9)
C010 C01B 1.361(9)
C010 H010 0.9500
C011 C01L 1.403(9)
C012 C017 1.379(9)
C012 C033 1.389(9)
C012 H012 0.9500
C013 H013 0.9500
C014 C020 1.388(9)
C014 C01Z 1.402(9)
C014 H014 0.9500
C015 C01D 1.393(9)
C015 H015 0.9500
C016 C01H 1.378(9)
C016 C019 1.485(9)
C017 C02W 1.390(10)
C019 C03X 1.397(10)
C019 C02N 1.402(9)
C01A C02U 1.389(10)
C01A C01Y 1.414(9)
C01B H01B 0.9500
C01C C02C 1.385(9)
C01C C026 1.395(9)
C01C C01D 1.490(9)
C01E C02K 1.385(9)
C01E H01E 0.9500
C01F H01F 0.9500
C01H C027 1.408(9)
C01I C01M 1.394(9)
C01I C02B 1.397(9)
C01I C01Z 1.489(9)
C01J C02V 1.390(9)
C01J C023 1.395(10)
C01K C026 1.383(10)
C01K C03J 1.391(11)
C01K H01K 0.9500
C01L C03D 1.371(10)
C01L H01L 0.9500
C01M C02T 1.386(10)
C01M H01M 0.9500
C01N C03R 1.518(10)
C01N C03E 1.521(10)
C01N C032 1.531(9)
C01O C02F 1.378(10)
C01O H01O 0.9500
C01P C01Z 1.403(9)
C01Q C02L 1.359(9)
C01Q H01Q 0.9500
C01R C029 1.361(10)
C01R C01U 1.377(9)
C01R H01R 0.9500
C01S C036 1.383(10)
C01S C02Q 1.389(9)
C01S C020 1.490(10)
C01T C028 1.368(10)
C01T C03A 1.379(10)
C01T H01T 0.9500
C01U H01U 0.9500
C01V H01V 0.9500
C01W C027 1.371(9)
C01W H01W 0.9500
C01X C02G 1.403(10)
C01X C021 1.486(10)
C01Y C02P 1.394(10)
C01Y C03B 1.502(10)
C021 C03N 1.386(10)
C021 C031 1.388(9)
C022 C024 1.377(9)
C022 C02A 1.380(10)
C023 C02Y 1.380(9)
C023 H023 0.9500
C024 C028 1.389(10)
C024 H024 0.9500
C025 C03M 1.376(10)
C025 C02M 1.379(9)
C025 H025 0.9500
C026 H026 0.9500
C027 H027 0.9500
C028 H028 0.9500
C029 C02K 1.385(10)
C029 H029 0.9500
C02A C03A 1.378(10)
C02A H02A 0.9500
C02B C03T 1.383(10)
C02B H02B 0.9500
C02C C03W 1.375(10)
C02C H02C 0.9500
C02D C02J 1.381(10)
C02D C02U 1.384(9)
C02D H02D 0.9500
C02E C03Z 1.383(10)
C02E H02E 0.9500
C02F C03D 1.382(10)
C02F H02F 0.9500
C02G H02G 0.9500
C02H C02M 1.379(9)
C02H C02X 1.395(9)
C02J C02P 1.380(10)
C02J C03U 1.505(10)
C02K H02K 0.9500
C02L C03H 1.381(10)
C02L H02L 0.9500
C02M H02M 0.9500
C02N C02O 1.398(10)
C02N C042 1.486(10)
C02O C03G 1.375(10)
C02O H02O 0.9500
C02P H02P 0.9500
C02Q C02Z 1.385(10)
C02Q H02Q 0.9500
C02R C035 1.366(10)
C02R C030 1.385(11)
C02R H02R 0.9500
C02S C03M 1.381(9)
C02S C02X 1.381(9)
C02S H02S 0.9500
C02T C039 1.376(10)
C02T H02T 0.9500
C02U C03O 1.510(9)
C02V C03C 1.379(10)
C02V H02V 0.9500
C02W C044 1.368(10)
C02W H02W 0.9500
C02X H02X 0.9500
C02Y C034 1.385(10)
C02Y H02Y 0.9500
C02Z C03Q 1.363(10)
C02Z H02Z 0.9500
C030 C031 1.393(10)
C030 H030 0.9500
C031 H031 0.9500
C032 C040 1.532(10)
C032 H03K 0.9900
C032 H03L 0.9900
C033 C046 1.383(10)
C033 H033 0.9500
C034 C03C 1.368(11)
C034 H034 0.9500
C035 C03N 1.368(10)
C035 H035 0.9500
C036 C03S 1.381(10)
C036 H036 0.9500
C037 C03G 1.373(10)
C037 C03X 1.375(10)
C037 H037 0.9500
C039 C03T 1.372(10)
C039 H039 0.9500
C03A H03M 0.9500
C03B H03A 0.9800
C03B H03B 0.9800
C03B H03C 0.9800
C03C H03D 0.9500
C03D H03N 0.9500
C03E C03I 1.537(10)
C03E H03O 0.9900
C03E H03P 0.9900
C03F C04C 1.376(11)
C03F C04E 1.416(13)
C03F C04G 1.470(11)
C03G C04B 1.508(10)
C03H C03Z 1.369(10)
C03H H03R 0.9500
C03I C049 1.503(11)
C03I C03P 1.516(11)
C03I H03U 1.0000
C03J C03W 1.371(11)
C03J H03V 0.9500
C03M H03W 0.9500
C03N H03X 0.9500
C03O H03E 0.9800
C03O H03F 0.9800
C03O H03G 0.9800
C03P C040 1.520(11)
C03P H03Y 0.9900
C03P H 0.9900
C03Q C03S 1.371(10)
C03Q H03Q 0.9500
C03R C041 1.538(11)
C03R H03Z 0.9900
C03R HA 0.9900
C03S H03S 0.9500
C03T H03T 0.9500
C03U H03H 0.9800
C03U H03I 0.9800
C03U H03J 0.9800
C03V C04K 1.380(12)
C03V C043 1.388(12)
C03V H4AA 0.9500
C03W H03 0.9500
C03X C04J 1.520(10)
C03Y C048 1.385(11)
C03Y C043 1.405(11)
C03Y H6AA 0.9500
C03Z H0AA 0.9500
C040 C047 1.517(11)
C040 H040 1.0000
C041 C047 1.510(11)
C041 C049 1.520(11)
C041 H041 1.0000
C042 H04A 0.9800
C042 H04B 0.9800
C042 H04C 0.9800
C043 C04A 1.487(10)
C044 C046 1.382(11)
C044 H044 0.9500
C045 C04D 1.372(12)
C045 C04H 1.417(13)
C045 H045 0.9500
C046 H046 0.9500
C047 H04D 0.9900
C047 H04E 0.9900
C048 C04M 1.364(13)
C048 H048 0.9500
C049 H04F 0.9900
C049 H04G 0.9900
C04A H04U 0.9800
C04A H04V 0.9800
C04A H04W 0.9800
C04B H04H 0.9800
C04B H04I 0.9800
C04B H04J 0.9800
C04C C04H 1.342(12)
C04C H04N 0.9500
C04D C04E 1.375(12)
C04D H04O 0.9500
C04E H04P 0.9500
C04G H04Q 0.9800
C04G H04R 0.9800
C04G H04S 0.9800
C04H H04T 0.9500
C04J H04K 0.9800
C04J H04L 0.9800
C04J H04M 0.9800
C04K C04M 1.385(13)
C04K H04X 0.9500
C04M H04Y 0.9500
C1C C2C 1.3900
C1C C6C 1.3900
C2C C3C 1.3900
C2C H2C 0.9500
C3C C4C 1.3900
C3C H3C 0.9500
C4C C5C 1.3900
C4C H4C 0.9500
C5C C6C 1.3900
C5C H5C 0.9500
C6C H6C 0.9500
C1 C1AE 1.508(19)
C1 C1AD 1.535(14)
C1 C2AE 1.54(2)
C1 C3AD 1.539(14)
C1 C2AD 1.545(15)
C1 C3AE 1.594(19)
C3AD C8AD 1.527(18)
C3AD H3AA 0.9900
C3AD H3AB 0.9900
C2AD C6AD 1.557(19)
C2AD H2AA 0.9900
C2AD H2AB 0.9900
C1AD C10A 1.524(18)
C1AD H1AA 0.9900
C1AD H1AB 0.9900
C10A C9AD 1.50(2)
C10A C5AD 1.55(2)
C10A H10A 1.0000
C5AD C6AD 1.60(3)
C5AD H5AA 0.9900
C5AD H5AB 0.9900
C6AD C7AD 1.40(2)
C6AD H6AD 1.0000
C7AD C8AD 1.57(3)
C7AD H7AA 0.9900
C7AD H7AB 0.9900
C8AD C9AD 1.44(3)
C8AD H8AD 1.0000
C9AD H9AA 0.9900
C9AD H9AB 0.9900
C3AE C8AE 1.54(3)
C3AE H3AC 0.9900
C3AE H3AD 0.9900
C2AE C6AE 1.57(3)
C2AE H2AC 0.9900
C2AE H2AD 0.9900
C1AE C10B 1.52(3)
C1AE H1AC 0.9900
C1AE H1AD 0.9900
C10B C9AE 1.31(4)
C10B C5AE 1.41(4)
C10B H10B 1.0000
C5AE C6AE 1.92(3)
C5AE H5AC 0.9900
C5AE H5AD 0.9900
C6AE C7AE 1.37(4)
C6AE H6AE 1.0000
C7AE C8AE 1.58(4)
C7AE H7AC 0.9900
C7AE H7AD 0.9900
C8AE C9AE 1.50(3)
C8AE H8AE 1.0000
C9AE H9AC 0.9900
C9AE H9AD 0.9900
C1D C6D 1.37(2)
C1D C2D 1.40(2)
C2D C3D 1.407(18)
C2D H2D 0.9500
C3D C4D 1.35(2)
C3D H3D 0.9500
C4D C5D 1.33(2)
C4D H4D 0.9500
C5D C6D 1.380(18)
C5D H5D 0.9500
C6D H6D 0.9500

loop_
_geom_torsion_atom_site_label_1
_geom_torsion_atom_site_label_2
_geom_torsion_atom_site_label_3
_geom_torsion_atom_site_label_4
_geom_torsion
C00H N003 C007 C00P 1.1(7)
Co02 N003 C007 C00P -173.7(4)
C00H N003 C007 C00G -175.4(6)
Co02 N003 C007 C00G 9.8(10)
C009 N005 C008 C00D -3.2(7)
Co02 N005 C008 C00D 167.9(4)
C009 N005 C008 C00B 167.7(6)
Co02 N005 C008 C00B -21.3(9)
C008 N005 C009 C00G -175.0(6)
Co02 N005 C009 C00G 14.2(9)
C008 N005 C009 C01V 2.0(7)
Co02 N005 C009 C01V -168.8(4)
N005 C008 C00B C00I -59.4(9)
C00D C008 C00B C00I 110.1(8)
N005 C008 C00B C00E 126.0(7)
C00D C008 C00B C00E -64.5(10)
C00N N004 C00C C016 174.6(6)
Co01 N004 C00C C016 -15.8(10)
C00N N004 C00C C01B -1.0(7)
Co01 N004 C00C C01B 168.6(4)
N005 C008 C00D C01V 3.2(8)
C00B C008 C00D C01V -167.4(7)
C00I C00B C00E C00J 0.5(10)
C008 C00B C00E C00J 175.2(6)
C00I C00B C00E C01J 176.6(6)
C008 C00B C00E C01J -8.7(10)
N005 C009 C00G C007 -5.7(11)
C01V C009 C00G C007 177.8(7)
N005 C009 C00G C01A 172.8(6)
C01V C009 C00G C01A -3.6(11)
C00P C007 C00G C009 177.8(7)
N003 C007 C00G C009 -6.4(11)
C00P C007 C00G C01A -0.8(10)
N003 C007 C00G C01A 175.0(6)
C007 N003 C00H C01F -1.7(8)
Co02 N003 C00H C01F 173.1(5)
C007 N003 C00H C01P 170.8(6)
Co02 N003 C00H C01P -14.4(9)
C00E C00B C00I C013 -0.8(10)
C008 C00B C00I C013 -175.6(6)
C00E C00B C00I C00X 176.5(6)
C008 C00B C00I C00X 1.7(10)
C013 C00F C00J C00E -0.5(10)
C1C C00F C00J C00E -178.1(8)
C1D C00F C00J C00E 175.4(12)
C00B C00E C00J C00F 0.1(10)
C01J C00E C00J C00F -176.1(6)
C015 C00K C00M C00Q 0.0(10)
C02H C00K C00M C00Q -179.2(6)
C00C N004 C00N C010 2.3(7)
Co01 N004 C00N C010 -167.6(4)
C00C N004 C00N C00L -166.6(6)
Co01 N004 C00N C00L 23.5(9)
C00Q C00L C00N N004 59.0(9)
C01D C00L C00N N004 -126.5(7)
C00Q C00L C00N C010 -108.4(8)
C01D C00L C00N C010 66.1(9)
N003 C007 C00P C01F 0.0(8)
C00G C007 C00P C01F 176.2(7)
C00K C00M C00Q C00L -0.4(10)
C00K C00M C00Q C011 177.1(6)
C01D C00L C00Q C00M 1.0(10)
C00N C00L C00Q C00M 175.7(6)
C01D C00L C00Q C011 -176.3(6)
C00N C00L C00Q C011 -1.6(10)
C01H N006 C00R C01W 1.2(8)
Co01 N006 C00R C01W -172.1(5)
C01H N006 C00R C00Y -172.1(6)
Co01 N006 C00R C00Y 14.7(9)
C02G C00S C00U C018 -2.1(10)
C022 C00S C00U C018 179.2(6)
C020 C00T C00W C01P -2.6(10)
C020 C00T C00W C017 178.2(6)
C013 C00I C00X C01E 124.4(7)
C00B C00I C00X C01E -52.9(10)
C013 C00I C00X C01U -53.7(9)
C00B C00I C00X C01U 129.0(7)
N006 C00R C00Y C018 75.1(8)
C01W C00R C00Y C018 -97.1(9)
N006 C00R C00Y C01X -109.6(8)
C01W C00R C00Y C01X 78.2(9)
N004 C00N C010 C01B -2.8(8)
C00L C00N C010 C01B 166.0(6)
C01O C00V C011 C01L -0.7(10)
C01O C00V C011 C00Q 174.6(6)
C00M C00Q C011 C00V -124.4(7)
C00L C00Q C011 C00V 53.0(10)
C00M C00Q C011 C01L 50.7(9)
C00L C00Q C011 C01L -131.8(7)
C00B C00I C013 C00F 0.4(10)
C00X C00I C013 C00F -177.0(6)
C00J C00F C013 C00I 0.3(10)
C1C C00F C013 C00I 177.8(8)
C1D C00F C013 C00I -176.0(11)
C00M C00K C015 C01D -0.2(10)
C02H C00K C015 C01D 179.0(6)
N004 C00C C016 C01H 8.2(11)
C01B C00C C016 C01H -177.1(7)
N004 C00C C016 C019 -172.5(6)
C01B C00C C016 C019 2.1(11)
C033 C012 C017 C02W 2.3(11)
C033 C012 C017 C00W -178.6(7)
C00T C00W C017 C012 106.3(8)
C01P C00W C017 C012 -72.8(9)
C00T C00W C017 C02W -74.5(9)
C01P C00W C017 C02W 106.3(8)
C00S C00U C018 C00Y 1.8(10)
C00S C00U C018 C00Z -178.8(6)
C01X C00Y C018 C00U 1.0(10)
C00R C00Y C018 C00U 176.3(6)
C01X C00Y C018 C00Z -178.4(6)
C00R C00Y C018 C00Z -3.1(9)
C02E C00Z C018 C00U 69.6(9)
C01Q C00Z C018 C00U -111.8(8)
C02E C00Z C018 C00Y -111.0(8)
C01Q C00Z C018 C00Y 67.6(9)
C01H C016 C019 C03X -96.9(8)
C00C C016 C019 C03X 83.8(9)
C01H C016 C019 C02N 80.3(8)
C00C C016 C019 C02N -99.0(8)
C009 C00G C01A C02U -89.5(8)
C007 C00G C01A C02U 89.1(8)
C009 C00G C01A C01Y 91.5(8)
C007 C00G C01A C01Y -89.8(8)
C00N C010 C01B C00C 2.0(8)
C016 C00C C01B C010 -176.0(7)
N004 C00C C01B C010 -0.7(8)
C00K C015 C01D C00L 0.9(10)
C00K C015 C01D C01C 177.6(6)
C00Q C00L C01D C015 -1.3(10)
C00N C00L C01D C015 -175.9(6)
C00Q C00L C01D C01C -177.8(6)
C00N C00L C01D C01C 7.5(10)
C02C C01C C01D C015 49.1(9)
C026 C01C C01D C015 -127.5(7)
C02C C01C C01D C00L -134.3(7)
C026 C01C C01D C00L 49.1(10)
C01U C00X C01E C02K 1.7(10)
C00I C00X C01E C02K -176.4(6)
C007 C00P C01F C00H -1.0(8)
N003 C00H C01F C00P 1.8(8)
C01P C00H C01F C00P -170.4(6)
C00C C016 C01H N006 4.8(11)
C019 C016 C01H N006 -174.4(6)
C00C C016 C01H C027 -177.7(7)
C019 C016 C01H C027 3.0(11)
C00R N006 C01H C016 177.0(6)
Co01 N006 C01H C016 -9.8(10)
C00R N006 C01H C027 -0.9(7)
Co01 N006 C01H C027 172.3(4)
C00J C00E C01J C02V -52.1(9)
C00B C00E C01J C02V 131.7(7)
C00J C00E C01J C023 124.0(7)
C00B C00E C01J C023 -52.1(10)
C00V C011 C01L C03D 0.0(10)
C00Q C011 C01L C03D -175.4(7)
C02B C01I C01M C02T -0.3(9)
C01Z C01I C01M C02T 177.2(6)
C011 C00V C01O C02F 0.5(11)
C00T C00W C01P C01Z 1.0(10)
C017 C00W C01P C01Z -179.8(6)
C00T C00W C01P C00H -175.7(6)
C017 C00W C01P C00H 3.4(9)
N003 C00H C01P C01Z 109.1(8)
C01F C00H C01P C01Z -79.5(9)
N003 C00H C01P C00W -74.3(8)
C01F C00H C01P C00W 97.2(8)
C02E C00Z C01Q C02L 0.5(11)
C018 C00Z C01Q C02L -178.2(7)
C029 C01R C01U C00X 0.6(11)
C01E C00X C01U C01R -2.2(10)
C00I C00X C01U C01R 175.9(6)
C008 C00D C01V C009 -1.8(8)
C00G C009 C01V C00D 176.8(7)
N005 C009 C01V C00D -0.1(8)
N006 C00R C01W C027 -1.1(8)
C00Y C00R C01W C027 171.9(7)
C018 C00Y C01X C02G -3.3(10)
C00R C00Y C01X C02G -178.4(6)
C018 C00Y C01X C021 174.7(6)
C00R C00Y C01X C021 -0.4(10)
C02U C01A C01Y C02P 3.7(10)
C00G C01A C01Y C02P -177.4(6)
C02U C01A C01Y C03B -174.1(7)
C00G C01A C01Y C03B 4.9(10)
C020 C014 C01Z C01P -2.0(10)
C020 C014 C01Z C01I 175.7(6)
C00W C01P C01Z C014 1.2(9)
C00H C01P C01Z C014 177.8(6)
C00W C01P C01Z C01I -176.4(6)
C00H C01P C01Z C01I 0.1(10)
C01M C01I C01Z C014 140.5(7)
C02B C01I C01Z C014 -42.0(9)
C01M C01I C01Z C01P -41.8(9)
C02B C01I C01Z C01P 135.6(7)
C00W C00T C020 C014 1.9(10)
C00W C00T C020 C01S -179.0(6)
C01Z C014 C020 C00T 0.5(10)
C01Z C014 C020 C01S -178.6(6)
C036 C01S C020 C00T -50.4(9)
C02Q C01S C020 C00T 128.4(7)
C036 C01S C020 C014 128.7(7)
C02Q C01S C020 C014 -52.5(10)
C02G C01X C021 C03N -137.8(7)
C00Y C01X C021 C03N 44.2(9)
C02G C01X C021 C031 41.9(9)
C00Y C01X C021 C031 -136.0(7)
C02G C00S C022 C024 63.6(9)
C00U C00S C022 C024 -117.7(8)
C02G C00S C022 C02A -117.3(8)
C00U C00S C022 C02A 61.3(9)
C02V C01J C023 C02Y 1.7(10)
C00E C01J C023 C02Y -174.5(6)
C02A C022 C024 C028 0.9(11)
C00S C022 C024 C028 180.0(7)
C03J C01K C026 C01C 0.7(10)
C02C C01C C026 C01K -1.9(10)
C01D C01C C026 C01K 174.7(6)
C00R C01W C027 C01H 0.4(8)
C016 C01H C027 C01W -177.5(7)
N006 C01H C027 C01W 0.3(8)
C03A C01T C028 C024 -0.6(11)
C022 C024 C028 C01T -0.1(11)
C01U C01R C029 C02K 1.6(11)
C024 C022 C02A C03A -1.0(11)
C00S C022 C02A C03A 180.0(7)
C01M C01I C02B C03T 0.0(10)
C01Z C01I C02B C03T -177.6(6)
C026 C01C C02C C03W 1.9(10)
C01D C01C C02C C03W -174.7(6)
C01Q C00Z C02E C03Z -1.0(11)
C018 C00Z C02E C03Z 177.7(7)
C00V C01O C02F C03D 0.4(11)
C00U C00S C02G C01X -0.3(10)
C022 C00S C02G C01X 178.3(6)
C00Y C01X C02G C00S 3.0(10)
C021 C01X C02G C00S -175.0(6)
C015 C00K C02H C02M 164.8(7)
C00M C00K C02H C02M -16.1(10)
C015 C00K C02H C02X -18.2(10)
C00M C00K C02H C02X 161.0(7)
C02U C02D C02J C02P 1.7(11)
C02U C02D C02J C03U -178.9(7)
C01R C029 C02K C01E -2.2(11)
C00X C01E C02K C029 0.5(10)
C00Z C01Q C02L C03H 0.3(11)
C03M C025 C02M C02H -0.1(12)
C02X C02H C02M C025 -0.1(11)
C00K C02H C02M C025 177.1(7)
C03X C019 C02N C02O -3.2(11)
C016 C019 C02N C02O 179.6(7)
C03X C019 C02N C042 175.0(7)
C016 C019 C02N C042 -2.2(10)
C019 C02N C02O C03G 1.1(11)
C042 C02N C02O C03G -177.0(7)
C02D C02J C02P C01Y -1.0(11)
C03U C02J C02P C01Y 179.6(7)
C01A C01Y C02P C02J -1.6(11)
C03B C01Y C02P C02J 176.1(7)
C036 C01S C02Q C02Z -1.2(10)
C020 C01S C02Q C02Z -180.0(7)
C01I C01M C02T C039 -0.2(10)
C02J C02D C02U C01A 0.4(11)
C02J C02D C02U C03O 180.0(7)
C01Y C01A C02U C02D -3.1(10)
C00G C01A C02U C02D 178.0(6)
C01Y C01A C02U C03O 177.3(6)
C00G C01A C02U C03O -1.6(10)
C023 C01J C02V C03C -2.2(10)
C00E C01J C02V C03C 174.1(7)
C012 C017 C02W C044 -1.1(12)
C00W C017 C02W C044 179.8(8)
C03M C02S C02X C02H 0.4(11)
C02M C02H C02X C02S -0.1(11)
C00K C02H C02X C02S -177.2(7)
C01J C023 C02Y C034 0.3(11)
C01S C02Q C02Z C03Q -0.8(11)
C035 C02R C030 C031 1.9(11)
C03N C021 C031 C030 -1.1(10)
C01X C021 C031 C030 179.1(6)
C02R C030 C031 C021 -1.0(11)
N00O C01N C032 C040 -178.1(6)
C03R C01N C032 C040 -59.6(8)
C03E C01N C032 C040 59.6(8)
C017 C012 C033 C046 -1.5(12)
C023 C02Y C034 C03C -1.9(11)
C030 C02R C035 C03N -0.7(11)
C02Q C01S C036 C03S 2.2(11)
C020 C01S C036 C03S -179.0(7)
C01M C02T C039 C03T 1.1(10)
C028 C01T C03A C02A 0.6(11)
C022 C02A C03A C01T 0.2(11)
C02Y C034 C03C C02V 1.4(11)
C01J C02V C03C C034 0.6(11)
C011 C01L C03D C02F 0.9(11)
C01O C02F C03D C01L -1.1(12)
N00O C01N C03E C03I 179.3(6)
C03R C01N C03E C03I 58.8(8)
C032 C01N C03E C03I -60.3(8)
C03X C037 C03G C02O -1.8(12)
C03X C037 C03G C04B 179.3(8)
C02N C02O C03G C037 1.4(12)
C02N C02O C03G C04B -179.8(7)
C01Q C02L C03H C03Z -0.6(12)
C01N C03E C03I C049 -59.4(9)
C01N C03E C03I C03P 60.5(8)
C026 C01K C03J C03W 0.5(11)
C02M C025 C03M C02S 0.5(11)
C02X C02S C03M C025 -0.6(11)
C02R C035 C03N C021 -1.4(11)
C031 C021 C03N C035 2.2(10)
C01X C021 C03N C035 -178.0(6)
C049 C03I C03P C040 58.7(8)
C03E C03I C03P C040 -60.8(8)
C02Q C02Z C03Q C03S 1.8(12)
N00O C01N C03R C041 177.9(6)
C03E C01N C03R C041 -59.9(8)
C032 C01N C03R C041 59.5(8)
C02Z C03Q C03S C036 -0.8(12)
C01S C036 C03S C03Q -1.2(12)
C02T C039 C03T C02B -1.5(11)
C01I C02B C03T C039 0.9(11)
C01K C03J C03W C02C -0.5(11)
C01C C02C C03W C03J -0.8(11)
C03G C037 C03X C019 -0.2(12)
C03G C037 C03X C04J 179.7(8)
C02N C019 C03X C037 2.8(11)
C016 C019 C03X C037 180.0(7)
C02N C019 C03X C04J -177.2(7)
C016 C019 C03X C04J 0.0(11)
C02L C03H C03Z C02E 0.1(13)
C00Z C02E C03Z C03H 0.7(13)
C03I C03P C040 C047 -58.1(8)
C03I C03P C040 C032 60.8(8)
C01N C032 C040 C047 60.7(8)
C01N C032 C040 C03P -59.4(9)
C01N C03R C041 C047 -59.4(9)
C01N C03R C041 C049 59.5(9)
C04K C03V C043 C03Y 0.8(12)
C04K C03V C043 C04A 179.6(8)
C048 C03Y C043 C03V -1.0(12)
C048 C03Y C043 C04A -179.8(8)
C017 C02W C044 C046 -0.9(13)
C02W C044 C046 C033 1.6(13)
C012 C033 C046 C044 -0.4(13)
C049 C041 C047 C040 -56.1(8)
C03R C041 C047 C040 60.9(9)
C03P C040 C047 C041 56.9(9)
C032 C040 C047 C041 -62.6(8)
C043 C03Y C048 C04M 1.3(12)
C03P C03I C049 C041 -58.3(9)
C03E C03I C049 C041 60.7(9)
C047 C041 C049 C03I 57.1(8)
C03R C041 C049 C03I -59.8(9)
C04E C03F C04C C04H -2.7(13)
C04G C03F C04C C04H 179.5(8)
C04H C045 C04D C04E -0.1(13)
C045 C04D C04E C03F -0.5(13)
C04C C03F C04E C04D 1.9(12)
C04G C03F C04E C04D 179.8(8)
C03F C04C C04H C045 2.1(14)
C04D C045 C04H C04C -0.6(13)
C043 C03V C04K C04M -1.1(13)
C03Y C048 C04M C04K -1.6(13)
C03V C04K C04M C048 1.4(13)
C00J C00F C1C C2C 14.8(12)
C013 C00F C1C C2C -162.6(7)
C00J C00F C1C C6C -166.9(6)
C013 C00F C1C C6C 15.7(11)
C6C C1C C2C C3C 0.0
C00F C1C C2C C3C 178.3(11)
C1C C2C C3C C4C 0.0
C2C C3C C4C C5C 0.0
C3C C4C C5C C6C 0.0
C4C C5C C6C C1C 0.0
C2C C1C C6C C5C 0.0
C00F C1C C6C C5C -178.4(10)
N00A C1 C3AD C8AD -177.0(11)
C1AD C1 C3AD C8AD -55.8(14)
C2AD C1 C3AD C8AD 63.5(13)
N00A C1 C2AD C6AD 179.1(10)
C1AD C1 C2AD C6AD 59.8(13)
C3AD C1 C2AD C6AD -59.8(12)
N00A C1 C1AD C10A 178.0(10)
C3AD C1 C1AD C10A 54.8(13)
C2AD C1 C1AD C10A -62.2(13)
C1 C1AD C10A C9AD -51.3(17)
C1 C1AD C10A C5AD 62.2(14)
C9AD C10A C5AD C6AD 51.9(18)
C1AD C10A C5AD C6AD -65.4(17)
C1 C2AD C6AD C7AD 59.6(17)
C1 C2AD C6AD C5AD -58.7(14)
C10A C5AD C6AD C7AD -54.2(19)
C10A C5AD C6AD C2AD 64.8(17)
C2AD C6AD C7AD C8AD -58.6(18)
C5AD C6AD C7AD C8AD 56.2(17)
C1 C3AD C8AD C9AD 56.5(19)
C1 C3AD C8AD C7AD -62.0(17)
C6AD C7AD C8AD C9AD -61.5(18)
C6AD C7AD C8AD C3AD 60.5(18)
C3AD C8AD C9AD C10A -55(2)
C7AD C8AD C9AD C10A 63.0(18)
C1AD C10A C9AD C8AD 51.9(19)
C5AD C10A C9AD C8AD -59.9(18)
N00A C1 C3AE C8AE -179.4(15)
C1AE C1 C3AE C8AE -57.7(19)
C2AE C1 C3AE C8AE 61.5(19)
N00A C1 C2AE C6AE -172.8(14)
C1AE C1 C2AE C6AE 60.6(19)
C3AE C1 C2AE C6AE -54.4(18)
N00A C1 C1AE C10B 173.0(15)
C2AE C1 C1AE C10B -62(2)
C3AE C1 C1AE C10B 54(2)
C1 C1AE C10B C9AE -56(3)
C1 C1AE C10B C5AE 76(2)
C9AE C10B C5AE C6AE 61(3)
C1AE C10B C5AE C6AE -77(2)
C1 C2AE C6AE C7AE 51(3)
C1 C2AE C6AE C5AE -56.6(19)
C2AE C6AE C7AE C8AE -52(3)
C5AE C6AE C7AE C8AE 52(3)
C1 C3AE C8AE C9AE 51(3)
C1 C3AE C8AE C7AE -56(2)
C6AE C7AE C8AE C9AE -62(3)
C6AE C7AE C8AE C3AE 54(3)
C5AE C10B C9AE C8AE -80(3)
C1AE C10B C9AE C8AE 48(4)
C3AE C8AE C9AE C10B -43(3)
C7AE C8AE C9AE C10B 67(3)
C00J C00F C1D C6D 168.5(15)
C013 C00F C1D C6D -16(2)
C00J C00F C1D C2D -7(2)
C013 C00F C1D C2D 168.6(15)
C6D C1D C2D C3D 1(3)
C00F C1D C2D C3D 177.6(14)
C1D C2D C3D C4D 0(3)
C2D C3D C4D C5D -3(3)
C3D C4D C5D C6D 4(3)
C2D C1D C6D C5D 0(3)
C00F C1D C6D C5D -176.0(16)
C4D C5D C6D C1D -3(3)
